data_7211092
loop_
_publ_author_name
'Ma, Yun-Sheng'
'Cai, Wang-Shui'
'Chen, Bin'
'Chang, Jian-Yu'
'Tang, Xiao-Yan'
'Yuan, Rong-Xin'

_publ_section_title
;
 Four coordination clusters using fluorenyl and carbazyl phosphonates as
 ligands
;
_journal_issue 37
_journal_name_full CrystEngComm
_journal_page_first 7615
_journal_paper_doi 10.1039/c3ce41212a
_journal_volume 15
_journal_year 2013
_chemical_formula_moiety
;
C86 H65 Mn5 N6 O20 P2, C7 H6 O2, 6(C2 H3 N), 0.1(H4 O2), 1.8(H2 O)
;
_chemical_formula_sum 'C105 H93 Mn5 N12 O24 P2'
_chemical_formula_weight 2243.55
_chemical_name_systematic
;
?
;
_space_group_IT_number 15
_symmetry_cell_setting monoclinic
_symmetry_space_group_name_Hall '-C 2yc'
_symmetry_space_group_name_H-M 'C 1 2/c 1'
_atom_sites_solution_hydrogens geom
_atom_sites_solution_primary direct
_atom_sites_solution_secondary difmap
_audit_creation_method SHELXL-97
_cell_angle_alpha 90.00
_cell_angle_beta 100.5490(10)
_cell_angle_gamma 90.00
_cell_formula_units_Z 8
_cell_length_a 32.705(3)
_cell_length_b 23.209(2)
_cell_length_c 29.898(3)
_cell_measurement_temperature 291(2)
_cell_volume 22311(4)
_computing_cell_refinement CrystalClear
_computing_data_collection 'CrystalClear (Rigaku, 2005)'
_computing_data_reduction CrystalClear
_computing_molecular_graphics 'Bruker SHELXTL/PC (Sheldrick, 1999)'
_computing_publication_material 'Bruker SHELXTL/PC and PLATON (Spek, 2003)'
_computing_structure_refinement 'SHELXL-97 (Sheldrick, 2008)'
_computing_structure_solution 'SHELXS-97 (Sheldrick, 2008)'
_diffrn_ambient_temperature 291(2)
_diffrn_measured_fraction_theta_full 0.968
_diffrn_measured_fraction_theta_max 0.968
_diffrn_radiation_monochromator graphite
_diffrn_radiation_source 'fine-focus sealed tube'
_diffrn_radiation_type MoK\a
_diffrn_radiation_wavelength 0.71073
_diffrn_reflns_av_R_equivalents 0.0646
_diffrn_reflns_av_sigmaI/netI 0.0941
_diffrn_reflns_limit_h_max 36
_diffrn_reflns_limit_h_min -40
_diffrn_reflns_limit_k_max 28
_diffrn_reflns_limit_k_min -28
_diffrn_reflns_limit_l_max 32
_diffrn_reflns_limit_l_min -36
_diffrn_reflns_number 58166
_diffrn_reflns_theta_full 26.00
_diffrn_reflns_theta_max 26.00
_diffrn_reflns_theta_min 1.22
_exptl_absorpt_coefficient_mu 0.653
_exptl_absorpt_correction_T_max 0.910
_exptl_absorpt_correction_T_min 0.865
_exptl_absorpt_correction_type multi-scan
_exptl_absorpt_process_details 'CrystalClear (Rigaku, 2005)'
_exptl_crystal_density_diffrn 1.336
_exptl_crystal_density_method 'not measured'
_exptl_crystal_F_000 9232
_exptl_crystal_size_max 0.2
_exptl_crystal_size_mid 0.15
_exptl_crystal_size_min 0.1
_refine_diff_density_max 0.322
_refine_diff_density_min -0.533
_refine_diff_density_rms 0.077
_refine_ls_extinction_method none
_refine_ls_goodness_of_fit_ref 1.001
_refine_ls_hydrogen_treatment constr
_refine_ls_matrix_type fullcycle
_refine_ls_number_parameters 1385
_refine_ls_number_reflns 21254
_refine_ls_number_restraints 0
_refine_ls_restrained_S_all 1.001
_refine_ls_R_factor_all 0.0969
_refine_ls_R_factor_gt 0.0633
_refine_ls_shift/su_max 0.000
_refine_ls_shift/su_mean 0.000
_refine_ls_structure_factor_coef Fsqd
_refine_ls_weighting_details 'calc w=1/[\s^2^(Fo^2^)+(0.0742P)^2^+0.0000P] where P=(Fo^2^+2Fc^2^)/3'
_refine_ls_weighting_scheme calc
_refine_ls_wR_factor_gt 0.1387
_refine_ls_wR_factor_ref 0.1465
_reflns_number_gt 13541
_reflns_number_total 21254
_reflns_threshold_expression >2sigma(I)
_cod_data_source_file c3ce41212a.txt
_cod_data_source_block mn5--111205c
_cod_depositor_comments
;
The following automatic conversions were performed:

'_symmetry_cell_setting' value 'Monoclinic' changed to 'monoclinic'
according to /home/saulius/struct/CIF-dictionaries/cif_core.dic
dictionary named 'cif_core.dic' version 2.4.2 from 2011-04-26.

Automatic conversion script
Id: cif_fix_values 1891 2012-01-12 08:04:46Z andrius 
;
_cod_original_cell_volume 22310(4)
_cod_original_sg_symbol_H-M 'C2/c '
_cod_database_code 7211092

loop_
_symmetry_equiv_pos_as_xyz
'x, y, z'
'-x, y, -z+1/2'
'x+1/2, y+1/2, z'
'-x+1/2, y+1/2, -z+1/2'
'-x, -y, -z'
'x, -y, z-1/2'
'-x+1/2, -y+1/2, -z'
'x+1/2, -y+1/2, z-1/2'

loop_
_atom_site_label
_atom_site_type_symbol
_atom_site_fract_x
_atom_site_fract_y
_atom_site_fract_z
_atom_site_U_iso_or_equiv
_atom_site_adp_type
_atom_site_occupancy
_atom_site_symmetry_multiplicity
_atom_site_calc_flag
_atom_site_refinement_flags
C1 C 0.08051(12) 0.44930(17) 0.76856(14) 0.0365(9) Uani 1 1 d .
C2 C 0.05006(12) 0.43239(18) 0.73278(14) 0.0391(9) Uani 1 1 d .
C3 C 0.02578(12) 0.47540(19) 0.70888(13) 0.0403(9) Uani 1 1 d .
H3 H 0.0306 0.5142 0.7155 0.048 Uiso 1 1 calc R
C4 C -0.00294(13) 0.4590(2) 0.67790(15) 0.0469(10) Uani 1 1 d .
H4 H -0.0189 0.4883 0.6622 0.056 Uiso 1 1 calc R
C5 C -0.01480(13) 0.4027(2) 0.66319(14) 0.0464(10) Uani 1 1 d .
H5 H -0.0373 0.3947 0.6401 0.056 Uiso 1 1 calc R
C6 C 0.01024(13) 0.36090(19) 0.68637(14) 0.0439(10) Uani 1 1 d .
H6 H 0.0052 0.3225 0.6785 0.053 Uiso 1 1 calc R
C7 C 0.04300(12) 0.37468(18) 0.72143(14) 0.0400(9) Uani 1 1 d .
H7 H 0.0598 0.3460 0.7369 0.048 Uiso 1 1 calc R
C8 C 0.22381(14) 0.36417(18) 0.82445(13) 0.0418(10) Uani 1 1 d .
C9 C 0.24770(14) 0.31683(18) 0.80520(14) 0.0444(10) Uani 1 1 d .
C10 C 0.22697(15) 0.2691(2) 0.78376(14) 0.0501(11) Uani 1 1 d .
H10 H 0.1982 0.2663 0.7809 0.060 Uiso 1 1 calc R
C11 C 0.24921(15) 0.22504(18) 0.76641(15) 0.0472(11) Uani 1 1 d .
H11 H 0.2358 0.1929 0.7519 0.057 Uiso 1 1 calc R
C12 C 0.29143(15) 0.2315(2) 0.77176(16) 0.0523(12) Uani 1 1 d .
H12 H 0.3064 0.2020 0.7611 0.063 Uiso 1 1 calc R
C13 C 0.31299(16) 0.2771(2) 0.79111(17) 0.0556(12) Uani 1 1 d .
H13 H 0.3417 0.2794 0.7933 0.067 Uiso 1 1 calc R
C14 C 0.29017(16) 0.3220(2) 0.80828(17) 0.0548(12) Uani 1 1 d .
H14 H 0.3039 0.3546 0.8215 0.066 Uiso 1 1 calc R
C15 C 0.25294(13) 0.54883(19) 0.79200(14) 0.0444(10) Uani 1 1 d .
C16 C 0.29087(13) 0.52405(19) 0.77734(15) 0.0466(10) Uani 1 1 d .
C17 C 0.29871(16) 0.5394(2) 0.73499(17) 0.0590(13) Uani 1 1 d .
H17 H 0.2811 0.5646 0.7165 0.071 Uiso 1 1 calc R
C18 C 0.33396(16) 0.5163(2) 0.72040(18) 0.0632(14) Uani 1 1 d .
H18 H 0.3397 0.5257 0.6920 0.076 Uiso 1 1 calc R
C19 C 0.35985(16) 0.4793(2) 0.74895(18) 0.0593(13) Uani 1 1 d .
H19 H 0.3841 0.4657 0.7405 0.071 Uiso 1 1 calc R
C20 C 0.35047(15) 0.4635(2) 0.78751(16) 0.0540(12) Uani 1 1 d .
H20 H 0.3671 0.4364 0.8051 0.065 Uiso 1 1 calc R
C21 C 0.31615(15) 0.48590(19) 0.80354(16) 0.0523(11) Uani 1 1 d .
H21 H 0.3107 0.4748 0.8318 0.063 Uiso 1 1 calc R
C22 C 0.08457(12) 0.63727(16) 0.85919(13) 0.0359(9) Uani 1 1 d .
C23 C 0.04287(13) 0.66774(17) 0.84975(14) 0.0400(9) Uani 1 1 d .
C24 C 0.01295(13) 0.65257(19) 0.81261(14) 0.0458(10) Uani 1 1 d .
H24 H 0.0182 0.6231 0.7933 0.055 Uiso 1 1 calc R
C25 C -0.02470(14) 0.68134(19) 0.80423(16) 0.0484(11) Uani 1 1 d .
H25 H -0.0450 0.6706 0.7796 0.058 Uiso 1 1 calc R
C26 C -0.03250(14) 0.7271(2) 0.83299(16) 0.0507(11) Uani 1 1 d .
H26 H -0.0573 0.7477 0.8265 0.061 Uiso 1 1 calc R
C27 C -0.00418(14) 0.7404(2) 0.86917(16) 0.0518(11) Uani 1 1 d .
H27 H -0.0099 0.7695 0.8885 0.062 Uiso 1 1 calc R
C28 C 0.03460(13) 0.7115(2) 0.87922(14) 0.0462(10) Uani 1 1 d .
H28 H 0.0541 0.7213 0.9048 0.055 Uiso 1 1 calc R
C29 C 0.12241(11) 0.32700(16) 0.91343(13) 0.0340(8) Uani 1 1 d .
C30 C 0.08810(11) 0.28753(15) 0.92239(14) 0.0342(8) Uani 1 1 d .
C31 C 0.06073(11) 0.26393(16) 0.88440(15) 0.0406(10) Uani 1 1 d .
H31 H 0.0643 0.2715 0.8548 0.049 Uiso 1 1 calc R
C32 C 0.02843(14) 0.22901(19) 0.89308(16) 0.0510(11) Uani 1 1 d .
H32 H 0.0101 0.2129 0.8689 0.061 Uiso 1 1 calc R
C33 C 0.02312(13) 0.21770(17) 0.93801(17) 0.0480(11) Uani 1 1 d .
H33 H 0.0012 0.1947 0.9432 0.058 Uiso 1 1 calc R
C34 C 0.05073(13) 0.24107(18) 0.97455(16) 0.0480(11) Uani 1 1 d .
H34 H 0.0476 0.2334 1.0043 0.058 Uiso 1 1 calc R
C35 C 0.08300(13) 0.27593(17) 0.96620(15) 0.0415(10) Uani 1 1 d .
H35 H 0.1014 0.2917 0.9905 0.050 Uiso 1 1 calc R
C36 C 0.05828(11) 0.50025(18) 0.93957(12) 0.0351(8) Uani 1 1 d .
H36A H 0.0436 0.5302 0.9204 0.042 Uiso 1 1 calc R
H36B H 0.0443 0.4640 0.9308 0.042 Uiso 1 1 calc R
C37 C 0.05415(12) 0.56608(16) 1.00604(13) 0.0367(9) Uani 1 1 d .
C38 C 0.05370(12) 0.61958(18) 0.98538(15) 0.0414(9) Uani 1 1 d .
H38 H 0.0557 0.6235 0.9549 0.050 Uiso 1 1 calc R
C39 C 0.05006(13) 0.6675(2) 1.01313(17) 0.0500(11) Uani 1 1 d .
H39 H 0.0490 0.7043 1.0006 0.060 Uiso 1 1 calc R
C40 C 0.04797(14) 0.66084(19) 1.05981(16) 0.0488(11) Uani 1 1 d .
H40 H 0.0449 0.6932 1.0773 0.059 Uiso 1 1 calc R
C41 C 0.05040(13) 0.60670(18) 1.07958(16) 0.0456(10) Uani 1 1 d .
H41 H 0.0504 0.6025 1.1105 0.055 Uiso 1 1 calc R
C42 C 0.05279(12) 0.55849(17) 1.05225(13) 0.0366(9) Uani 1 1 d .
C43 C 0.05311(12) 0.49736(18) 1.06041(14) 0.0398(9) Uani 1 1 d .
C44 C 0.05124(13) 0.4637(2) 1.09957(16) 0.0503(11) Uani 1 1 d .
H44 H 0.0508 0.4813 1.1274 0.060 Uiso 1 1 calc R
C45 C 0.05012(12) 0.4037(2) 1.09571(15) 0.0446(10) Uani 1 1 d .
H45 H 0.0488 0.3810 1.1210 0.054 Uiso 1 1 calc R
C46 C 0.05092(12) 0.3781(2) 1.05399(15) 0.0469(10) Uani 1 1 d .
H46 H 0.0502 0.3382 1.0519 0.056 Uiso 1 1 calc R
C47 C 0.05280(12) 0.41036(17) 1.01468(14) 0.0389(9) Uani 1 1 d .
H47 H 0.0531 0.3926 0.9869 0.047 Uiso 1 1 calc R
C48 C 0.05418(11) 0.46973(16) 1.01918(13) 0.0353(8) Uani 1 1 d .
C49 C 0.30029(11) 0.53655(17) 0.99870(14) 0.0384(9) Uani 1 1 d .
H49A H 0.3144 0.5663 0.9846 0.046 Uiso 1 1 calc R
H49B H 0.2975 0.5502 1.0286 0.046 Uiso 1 1 calc R
C50 C 0.33236(14) 0.44815(19) 1.04115(15) 0.0471(10) Uani 1 1 d .
C51 C 0.31094(14) 0.44660(17) 1.07781(13) 0.0421(10) Uani 1 1 d .
H51 H 0.2889 0.4714 1.0794 0.050 Uiso 1 1 calc R
C52 C 0.32463(14) 0.40523(18) 1.11224(14) 0.0457(10) Uani 1 1 d .
H52 H 0.3110 0.4021 1.1369 0.055 Uiso 1 1 calc R
C53 C 0.35807(14) 0.3693(2) 1.10966(16) 0.0517(11) Uani 1 1 d .
H53 H 0.3666 0.3430 1.1329 0.062 Uiso 1 1 calc R
C54 C 0.37927(14) 0.37151(19) 1.07346(15) 0.0483(11) Uani 1 1 d .
H54 H 0.4014 0.3467 1.0723 0.058 Uiso 1 1 calc R
C55 C 0.36676(13) 0.41154(18) 1.03905(14) 0.0429(10) Uani 1 1 d .
C56 C 0.38095(14) 0.42545(18) 0.99700(15) 0.0460(10) Uani 1 1 d .
C57 C 0.41160(14) 0.40374(19) 0.97613(16) 0.0500(11) Uani 1 1 d .
H57 H 0.4283 0.3735 0.9892 0.060 Uiso 1 1 calc R
C58 C 0.41734(15) 0.42730(19) 0.93561(17) 0.0546(12) Uani 1 1 d .
H58 H 0.4379 0.4127 0.9211 0.066 Uiso 1 1 calc R
C59 C 0.39180(15) 0.4743(2) 0.91550(17) 0.0555(12) Uani 1 1 d .
H59 H 0.3967 0.4908 0.8886 0.067 Uiso 1 1 calc R
C60 C 0.36073(14) 0.49486(19) 0.93541(15) 0.0477(10) Uani 1 1 d .
H60 H 0.3434 0.5242 0.9219 0.057 Uiso 1 1 calc R
C61 C 0.35525(13) 0.47074(17) 0.97697(14) 0.0403(9) Uani 1 1 d .
C62 C 0.21202(13) 0.69097(18) 0.86456(13) 0.0419(9) Uani 1 1 d .
H62 H 0.2107 0.6614 0.8433 0.050 Uiso 1 1 calc R
C63 C 0.22999(14) 0.74354(19) 0.85616(15) 0.0475(10) Uani 1 1 d .
H63 H 0.2397 0.7491 0.8291 0.057 Uiso 1 1 calc R
C64 C 0.23343(14) 0.7874(2) 0.88802(15) 0.0480(10) Uani 1 1 d .
H64 H 0.2457 0.8223 0.8827 0.058 Uiso 1 1 calc R
C65 C 0.21803(12) 0.77855(17) 0.92889(15) 0.0420(10) Uani 1 1 d .
C66 C 0.22226(14) 0.81972(18) 0.96532(15) 0.0457(10) Uani 1 1 d .
H66 H 0.2354 0.8547 0.9627 0.055 Uiso 1 1 calc R
C67 C 0.20696(14) 0.80763(19) 1.00396(15) 0.0478(11) Uani 1 1 d .
H67 H 0.2097 0.8346 1.0274 0.057 Uiso 1 1 calc R
C68 C 0.18712(13) 0.75456(18) 1.00843(14) 0.0418(9) Uani 1 1 d .
C69 C 0.17187(12) 0.73871(18) 1.04813(14) 0.0407(9) Uani 1 1 d .
H69 H 0.1728 0.7649 1.0719 0.049 Uiso 1 1 calc R
C70 C 0.15548(14) 0.68374(19) 1.05144(16) 0.0498(11) Uani 1 1 d .
H70 H 0.1467 0.6722 1.0779 0.060 Uiso 1 1 calc R
C71 C 0.15243(12) 0.6462(2) 1.01433(14) 0.0416(9) Uani 1 1 d .
H71 H 0.1403 0.6102 1.0162 0.050 Uiso 1 1 calc R
C72 C 0.18308(12) 0.71272(16) 0.97381(13) 0.0365(8) Uani 1 1 d .
C73 C 0.19882(12) 0.72537(16) 0.93355(14) 0.0378(9) Uani 1 1 d .
C74 C 0.15824(12) 0.40124(18) 1.05172(13) 0.0385(9) Uani 1 1 d .
H74 H 0.1360 0.4252 1.0403 0.046 Uiso 1 1 calc R
C75 C 0.16257(13) 0.37854(18) 1.09635(15) 0.0447(10) Uani 1 1 d .
H75 H 0.1439 0.3903 1.1146 0.054 Uiso 1 1 calc R
C76 C 0.19327(14) 0.33977(18) 1.11377(14) 0.0443(10) Uani 1 1 d .
H76 H 0.1945 0.3233 1.1423 0.053 Uiso 1 1 calc R
C77 C 0.22297(14) 0.32615(19) 1.08611(15) 0.0468(10) Uani 1 1 d .
C78 C 0.25704(14) 0.2866(2) 1.09902(16) 0.0528(11) Uani 1 1 d .
H78 H 0.2597 0.2678 1.1269 0.063 Uiso 1 1 calc R
C79 C 0.28457(14) 0.27596(19) 1.07283(16) 0.0508(11) Uani 1 1 d .
H79 H 0.3066 0.2510 1.0830 0.061 Uiso 1 1 calc R
C80 C 0.28096(12) 0.30240(17) 1.02883(14) 0.0383(9) Uani 1 1 d .
C81 C 0.30968(13) 0.29492(19) 0.99907(15) 0.0460(10) Uani 1 1 d .
H81 H 0.3326 0.2708 1.0072 0.055 Uiso 1 1 calc R
C82 C 0.30328(12) 0.32391(19) 0.95767(15) 0.0439(10) Uani 1 1 d .
H82 H 0.3225 0.3202 0.9384 0.053 Uiso 1 1 calc R
C83 C 0.26806(12) 0.35866(17) 0.94481(14) 0.0383(9) Uani 1 1 d .
H83 H 0.2638 0.3769 0.9166 0.046 Uiso 1 1 calc R
C84 C 0.24750(11) 0.33929(15) 1.01393(13) 0.0329(8) Uani 1 1 d .
C85 C 0.21795(11) 0.35011(15) 1.04285(13) 0.0328(8) Uani 1 1 d .
C86 C 0.12904(17) 0.5972(2) 0.72729(16) 0.0595(13) Uani 1 1 d .
H86A H 0.1253 0.5598 0.7135 0.089 Uiso 1 1 calc R
H86B H 0.1448 0.6210 0.7104 0.089 Uiso 1 1 calc R
H86C H 0.1024 0.6146 0.7272 0.089 Uiso 1 1 calc R
C93 C 0.21545(13) 0.45201(16) 0.58933(14) 0.0379(9) Uani 1 1 d .
C94 C 0.19889(14) 0.44562(19) 0.63280(14) 0.0436(10) Uani 1 1 d .
C95 C 0.15759(14) 0.45650(18) 0.63334(15) 0.0450(10) Uani 1 1 d .
H95 H 0.1395 0.4671 0.6069 0.054 Uiso 1 1 calc R
C96 C 0.14330(15) 0.4511(2) 0.67496(15) 0.0518(12) Uani 1 1 d .
H96 H 0.1155 0.4579 0.6761 0.062 Uiso 1 1 calc R
C97 C 0.17112(15) 0.4357(2) 0.71446(16) 0.0516(11) Uani 1 1 d .
H97 H 0.1618 0.4318 0.7419 0.062 Uiso 1 1 calc R
C98 C 0.21203(16) 0.4263(2) 0.71273(16) 0.0613(13) Uani 1 1 d .
H98 H 0.2306 0.4178 0.7394 0.074 Uiso 1 1 calc R
C99 C 0.22656(14) 0.42936(18) 0.67140(14) 0.0442(10) Uani 1 1 d .
H99 H 0.2541 0.4206 0.6700 0.053 Uiso 1 1 calc R
C100 C 0.40753(16) 0.3591(2) 0.48974(18) 0.0644(14) Uani 1 1 d .
H10A H 0.3893 0.3623 0.5114 0.097 Uiso 1 1 calc R
H10B H 0.3990 0.3272 0.4697 0.097 Uiso 1 1 calc R
H10C H 0.4064 0.3940 0.4723 0.097 Uiso 1 1 calc R
C101 C 0.44920(16) 0.3498(2) 0.51337(18) 0.0595(13) Uani 1 1 d .
C102 C 0.15846(17) 0.8983(2) 0.87233(17) 0.0623(13) Uani 1 1 d .
H10D H 0.1868 0.8879 0.8843 0.093 Uiso 1 1 calc R
H10E H 0.1541 0.9380 0.8789 0.093 Uiso 1 1 calc R
H10F H 0.1528 0.8925 0.8400 0.093 Uiso 1 1 calc R
C103 C 0.13138(15) 0.8633(2) 0.89268(18) 0.0580(12) Uani 1 1 d .
C104 C 0.37508(16) 0.7938(2) 0.81228(18) 0.0609(13) Uani 1 1 d .
H10G H 0.3862 0.8171 0.8382 0.091 Uiso 1 1 calc R
H10H H 0.3603 0.8179 0.7886 0.091 Uiso 1 1 calc R
H10I H 0.3974 0.7746 0.8015 0.091 Uiso 1 1 calc R
C105 C 0.34732(16) 0.7519(2) 0.82503(16) 0.0561(12) Uani 1 1 d .
C106 C 0.53496(17) 0.4996(2) 0.93881(18) 0.0679(15) Uani 1 1 d .
H10J H 0.5476 0.4932 0.9127 0.102 Uiso 1 1 calc R
H10K H 0.5192 0.4662 0.9441 0.102 Uiso 1 1 calc R
H10L H 0.5562 0.5067 0.9649 0.102 Uiso 1 1 calc R
C107 C 0.50786(17) 0.5486(2) 0.93084(18) 0.0576(12) Uani 1 1 d .
C108 C 0.53888(16) 0.5794(2) 0.81226(18) 0.0612(13) Uani 1 1 d .
H10M H 0.5400 0.6065 0.8367 0.092 Uiso 1 1 calc R
H10N H 0.5104 0.5697 0.8004 0.092 Uiso 1 1 calc R
H10O H 0.5512 0.5963 0.7886 0.092 Uiso 1 1 calc R
C109 C 0.56110(18) 0.5288(3) 0.8286(2) 0.0678(15) Uani 1 1 d .
C110 C 0.38673(13) 0.24066(19) 0.70770(15) 0.0465(11) Uani 1 1 d .
H11A H 0.3851 0.2193 0.7348 0.070 Uiso 1 1 calc R
H11B H 0.4038 0.2201 0.6901 0.070 Uiso 1 1 calc R
H11C H 0.3593 0.2454 0.6900 0.070 Uiso 1 1 calc R
C111 C 0.40449(17) 0.2957(2) 0.71980(18) 0.0649(14) Uani 1 1 d .
Mn1 Mn 0.131262(18) 0.53943(2) 0.827891(19) 0.03227(13) Uani 1 1 d .
Mn4 Mn 0.215067(17) 0.48700(2) 0.867483(19) 0.03277(13) Uani 1 1 d .
Mn2 Mn 0.145530(17) 0.41286(2) 0.849694(18) 0.03137(13) Uani 1 1 d .
Mn3 Mn 0.168468(17) 0.60717(2) 0.921911(18) 0.02956(13) Uani 1 1 d .
Mn5 Mn 0.186134(16) 0.41418(2) 0.960595(18) 0.02777(12) Uani 1 1 d .
N5 N 0.05556(9) 0.51240(13) 0.98654(10) 0.0339(7) Uani 1 1 d .
N6 N 0.32635(9) 0.48479(14) 1.00407(11) 0.0360(7) Uani 1 1 d .
N2 N 0.19678(10) 0.68229(13) 0.90211(11) 0.0349(7) Uani 1 1 d .
N1 N 0.16604(10) 0.65981(13) 0.97698(11) 0.0354(7) Uani 1 1 d .
N3 N 0.18636(9) 0.38783(13) 1.02639(10) 0.0317(7) Uani 1 1 d .
N4 N 0.24042(9) 0.36612(13) 0.97239(11) 0.0343(7) Uani 1 1 d .
N7 N 0.48380(12) 0.34194(17) 0.53522(13) 0.0519(9) Uani 1 1 d .
N8 N 0.10933(13) 0.83239(18) 0.90842(14) 0.0588(10) Uani 1 1 d .
N9 N 0.32527(12) 0.71723(16) 0.83653(13) 0.0508(9) Uani 1 1 d .
N10 N 0.48690(14) 0.5906(2) 0.92433(16) 0.0661(12) Uani 1 1 d .
N11 N 0.57943(14) 0.4861(2) 0.84276(15) 0.0639(11) Uani 1 1 d .
N12 N 0.42011(12) 0.34331(17) 0.73146(16) 0.0609(11) Uani 1 1 d .
O7 O 0.08947(8) 0.50202(11) 0.78014(9) 0.0377(6) Uani 1 1 d .
O8 O 0.10148(8) 0.40766(11) 0.79545(9) 0.0371(6) Uani 1 1 d .
O15 O 0.18540(9) 0.35418(12) 0.82284(10) 0.0448(7) Uani 1 1 d .
O17 O 0.24284(8) 0.40946(12) 0.84035(9) 0.0379(6) Uani 1 1 d .
O9 O 0.24777(8) 0.53284(12) 0.83235(10) 0.0425(7) Uani 1 1 d .
O16 O 0.22875(9) 0.58056(12) 0.76553(10) 0.0485(7) Uani 1 1 d .
O12 O 0.08808(8) 0.59605(11) 0.83149(9) 0.0387(6) Uani 1 1 d .
O11 O 0.11074(8) 0.65291(12) 0.89095(10) 0.0446(7) Uani 1 1 d .
O13 O 0.11641(8) 0.35195(11) 0.87493(9) 0.0397(6) Uani 1 1 d .
O14 O 0.15375(8) 0.33119(10) 0.94462(9) 0.0348(6) Uani 1 1 d .
O1 O 0.10717(8) 0.48285(10) 0.87838(8) 0.0321(6) Uani 1 1 d .
O2 O 0.13255(8) 0.55294(11) 0.94465(9) 0.0370(6) Uani 1 1 d .
O3 O 0.13149(8) 0.44646(11) 0.95974(9) 0.0355(6) Uani 1 1 d .
O4 O 0.25661(8) 0.50049(11) 0.91946(8) 0.0346(6) Uani 1 1 d .
O6 O 0.22801(8) 0.58474(11) 0.95910(8) 0.0324(5) Uani 1 1 d .
O5 O 0.22394(8) 0.48457(11) 0.98933(8) 0.0338(6) Uani 1 1 d .
O18 O 0.16744(8) 0.47588(10) 0.82214(8) 0.0328(6) Uani 1 1 d .
O20 O 0.18776(8) 0.43151(11) 0.90059(8) 0.0326(6) Uani 1 1 d .
O19 O 0.17437(8) 0.56684(10) 0.87165(8) 0.0331(6) Uani 1 1 d .
O10 O 0.15099(9) 0.59181(12) 0.77343(9) 0.0426(7) Uani 1 1 d .
H20B H 0.1789 0.5789 0.7717 0.051 Uiso 1 1 d R
O21 O 0.19238(9) 0.47554(12) 0.55579(10) 0.0458(7) Uani 1 1 d .
H21C H 0.2062 0.4732 0.5302 0.069 Uiso 1 1 d R
O22 O 0.25133(9) 0.43757(13) 0.58651(10) 0.0491(7) Uani 1 1 d .
O1W O 0.3861(3) 0.7548(5) 0.7111(3) 0.059(3) Uani 0.30 1 d P
H1X H 0.3994 0.7374 0.6932 0.071 Uiso 0.30 1 d PR
H1Y H 0.3772 0.7869 0.6995 0.071 Uiso 0.30 1 d PR
O2W O 0.3042(3) 0.6180(3) 0.8946(3) 0.0335(19) Uani 0.30 1 d P
H2X H 0.3139 0.6339 0.8732 0.040 Uiso 0.30 1 d PR
H2Y H 0.2801 0.6313 0.8952 0.040 Uiso 0.30 1 d PR
O3W O 0.4075(3) 0.6161(5) 0.8387(4) 0.061(3) Uani 0.30 1 d P
H3X H 0.3857 0.6169 0.8505 0.074 Uiso 0.30 1 d PR
H3Y H 0.4246 0.5919 0.8528 0.074 Uiso 0.30 1 d PR
O4W O 0.4116(4) 0.6464(5) 0.7488(4) 0.061(3) Uani 0.30 1 d P
H4X H 0.4107 0.6375 0.7762 0.074 Uiso 0.30 1 d PR
H4Y H 0.4038 0.6811 0.7439 0.074 Uiso 0.30 1 d PR
O5W O 0.4814(4) 0.4379(5) 0.8251(4) 0.068(3) Uani 0.30 1 d P
H5X H 0.4707 0.4690 0.8133 0.082 Uiso 0.30 1 d PR
H5Y H 0.4626 0.4174 0.8335 0.082 Uiso 0.30 1 d PR
O6W O 0.3881(3) 0.2593(4) 0.9036(3) 0.044(2) Uani 0.30 1 d P
H6X H 0.4042 0.2317 0.9136 0.053 Uiso 0.30 1 d PR
H6Y H 0.3686 0.2469 0.8830 0.053 Uiso 0.30 1 d PR
O7W O 0.0166(4) 0.2203(6) 0.7522(5) 0.046(4) Uani 0.20 1 d P
H7X H 0.0063 0.1932 0.7658 0.055 Uiso 0.20 1 d PR
H7Y H 0.0129 0.2131 0.7239 0.055 Uiso 0.20 1 d PR
P1 P 0.11119(3) 0.49584(4) 0.92910(3) 0.02678(19) Uani 1 1 d .
P2 P 0.24827(3) 0.52635(4) 0.96475(3) 0.02739(19) Uani 1 1 d .

loop_
_atom_site_aniso_label
_atom_site_aniso_U_11
_atom_site_aniso_U_22
_atom_site_aniso_U_33
_atom_site_aniso_U_23
_atom_site_aniso_U_13
_atom_site_aniso_U_12
C1 0.032(2) 0.042(2) 0.036(2) 0.0024(17) 0.0058(16) -0.0061(16)
C2 0.029(2) 0.049(2) 0.040(2) -0.0023(18) 0.0065(16) -0.0100(17)
C3 0.035(2) 0.052(2) 0.036(2) 0.0026(18) 0.0119(18) -0.0034(18)
C4 0.032(2) 0.064(3) 0.043(3) 0.001(2) 0.0035(19) -0.011(2)
C5 0.042(2) 0.065(3) 0.035(2) -0.004(2) 0.0120(18) -0.012(2)
C6 0.042(2) 0.050(2) 0.039(2) -0.0016(19) 0.0055(18) -0.0092(19)
C7 0.035(2) 0.049(2) 0.036(2) -0.0012(18) 0.0055(17) -0.0087(18)
C8 0.054(3) 0.046(2) 0.028(2) 0.0102(17) 0.0136(18) 0.0221(19)
C9 0.055(3) 0.048(2) 0.033(2) 0.0127(18) 0.0126(19) 0.019(2)
C10 0.059(3) 0.059(3) 0.031(2) 0.000(2) 0.003(2) 0.023(2)
C11 0.060(3) 0.040(2) 0.043(2) 0.0009(19) 0.012(2) 0.015(2)
C12 0.053(3) 0.049(3) 0.057(3) 0.013(2) 0.014(2) 0.018(2)
C13 0.054(3) 0.064(3) 0.055(3) 0.010(2) 0.026(2) 0.019(2)
C14 0.069(3) 0.043(2) 0.060(3) 0.020(2) 0.031(3) 0.017(2)
C15 0.041(2) 0.057(3) 0.036(2) 0.0080(19) 0.0066(18) -0.0011(19)
C16 0.043(2) 0.049(2) 0.050(3) 0.007(2) 0.015(2) -0.0017(19)
C17 0.059(3) 0.068(3) 0.052(3) 0.019(2) 0.018(2) 0.022(2)
C18 0.063(3) 0.073(3) 0.063(3) 0.029(3) 0.036(3) 0.022(3)
C19 0.057(3) 0.058(3) 0.067(3) 0.018(3) 0.021(3) 0.022(2)
C20 0.051(3) 0.059(3) 0.050(3) 0.009(2) 0.005(2) 0.011(2)
C21 0.061(3) 0.049(3) 0.045(3) 0.010(2) 0.006(2) 0.009(2)
C22 0.039(2) 0.040(2) 0.026(2) 0.0032(16) 0.0003(16) -0.0004(17)
C23 0.049(2) 0.036(2) 0.035(2) 0.0075(17) 0.0071(18) 0.0085(18)
C24 0.048(3) 0.050(2) 0.035(2) 0.0192(19) -0.0037(19) 0.0000(19)
C25 0.048(3) 0.054(3) 0.044(3) 0.019(2) 0.010(2) 0.005(2)
C26 0.046(3) 0.054(3) 0.051(3) 0.010(2) 0.009(2) 0.008(2)
C27 0.052(3) 0.055(3) 0.049(3) 0.007(2) 0.011(2) 0.017(2)
C28 0.042(2) 0.064(3) 0.035(2) 0.000(2) 0.0134(18) 0.015(2)
C29 0.0307(19) 0.043(2) 0.0274(19) 0.0002(16) 0.0036(15) 0.0044(16)
C30 0.0259(18) 0.0292(18) 0.045(2) 0.0096(16) -0.0006(16) 0.0107(14)
C31 0.028(2) 0.036(2) 0.051(3) 0.0083(18) -0.0097(18) -0.0001(16)
C32 0.042(2) 0.052(3) 0.055(3) 0.014(2) -0.004(2) -0.010(2)
C33 0.037(2) 0.038(2) 0.071(3) 0.013(2) 0.015(2) -0.0015(18)
C34 0.048(3) 0.041(2) 0.056(3) 0.017(2) 0.009(2) 0.0116(19)
C35 0.039(2) 0.040(2) 0.048(2) 0.0211(19) 0.0136(19) 0.0116(17)
C36 0.0271(19) 0.051(2) 0.0267(19) -0.0017(17) 0.0041(15) 0.0057(17)
C37 0.035(2) 0.039(2) 0.033(2) -0.0044(17) -0.0002(16) 0.0091(16)
C38 0.030(2) 0.053(2) 0.045(2) -0.003(2) 0.0161(17) 0.0084(18)
C39 0.039(2) 0.049(2) 0.063(3) -0.015(2) 0.012(2) 0.0130(19)
C40 0.050(3) 0.044(2) 0.054(3) -0.014(2) 0.015(2) 0.009(2)
C41 0.044(2) 0.050(2) 0.048(3) -0.020(2) 0.023(2) 0.0045(19)
C42 0.031(2) 0.049(2) 0.035(2) -0.0135(18) 0.0192(16) 0.0130(17)
C43 0.038(2) 0.046(2) 0.038(2) -0.0087(18) 0.0140(17) 0.0060(18)
C44 0.042(2) 0.065(3) 0.049(3) 0.010(2) 0.021(2) 0.002(2)
C45 0.032(2) 0.060(3) 0.045(3) 0.010(2) 0.0162(18) 0.0074(19)
C46 0.030(2) 0.062(3) 0.051(3) 0.002(2) 0.0138(19) 0.0029(19)
C47 0.031(2) 0.040(2) 0.046(2) -0.0025(18) 0.0073(17) 0.0016(16)
C48 0.0253(18) 0.042(2) 0.036(2) -0.0002(17) -0.0022(15) 0.0067(16)
C49 0.029(2) 0.041(2) 0.042(2) -0.0107(18) -0.0009(17) 0.0044(16)
C50 0.042(2) 0.052(2) 0.043(3) 0.004(2) -0.0057(19) -0.0007(19)
C51 0.055(3) 0.042(2) 0.025(2) -0.0083(17) -0.0028(18) -0.0002(19)
C52 0.052(3) 0.047(2) 0.035(2) 0.0021(19) -0.0007(19) -0.001(2)
C53 0.042(2) 0.057(3) 0.052(3) 0.015(2) -0.003(2) -0.004(2)
C54 0.043(2) 0.051(2) 0.048(3) 0.013(2) -0.001(2) 0.006(2)
C55 0.039(2) 0.041(2) 0.044(2) 0.0077(19) -0.0051(18) 0.0002(17)
C56 0.045(2) 0.043(2) 0.047(3) 0.0072(19) 0.002(2) 0.0030(19)
C57 0.044(2) 0.049(2) 0.059(3) 0.016(2) 0.016(2) 0.017(2)
C58 0.055(3) 0.050(3) 0.061(3) 0.018(2) 0.018(2) 0.019(2)
C59 0.064(3) 0.056(3) 0.051(3) 0.024(2) 0.022(2) 0.021(2)
C60 0.053(3) 0.053(3) 0.040(2) 0.005(2) 0.018(2) 0.016(2)
C61 0.041(2) 0.037(2) 0.043(2) 0.0037(18) 0.0082(18) 0.0019(17)
C62 0.054(3) 0.046(2) 0.025(2) 0.0018(17) 0.0063(18) 0.0047(19)
C63 0.050(3) 0.051(2) 0.040(2) 0.004(2) 0.005(2) -0.001(2)
C64 0.046(2) 0.054(3) 0.042(2) 0.001(2) 0.002(2) -0.007(2)
C65 0.031(2) 0.037(2) 0.058(3) -0.0036(19) 0.0053(19) 0.0018(16)
C66 0.049(3) 0.039(2) 0.045(3) -0.0069(19) -0.002(2) -0.0069(18)
C67 0.050(3) 0.045(2) 0.044(3) -0.011(2) -0.002(2) 0.000(2)
C68 0.038(2) 0.048(2) 0.036(2) -0.0072(18) -0.0001(18) -0.0018(18)
C69 0.038(2) 0.048(2) 0.034(2) -0.0043(18) 0.0020(17) 0.0080(18)
C70 0.048(3) 0.053(3) 0.050(3) -0.015(2) 0.010(2) -0.007(2)
C71 0.031(2) 0.058(3) 0.036(2) -0.0010(19) 0.0083(17) 0.0012(18)
C72 0.032(2) 0.040(2) 0.035(2) 0.0004(17) -0.0007(16) 0.0042(16)
C73 0.039(2) 0.036(2) 0.038(2) -0.0044(17) 0.0040(17) -0.0002(16)
C74 0.032(2) 0.051(2) 0.036(2) 0.0056(18) 0.0151(17) 0.0009(17)
C75 0.043(2) 0.050(2) 0.042(2) 0.0079(19) 0.0106(19) 0.0031(19)
C76 0.052(3) 0.051(2) 0.029(2) 0.0090(18) 0.0054(19) 0.000(2)
C77 0.045(2) 0.052(2) 0.041(2) 0.012(2) 0.0019(19) 0.0040(19)
C78 0.052(3) 0.059(3) 0.042(3) 0.007(2) -0.006(2) 0.006(2)
C79 0.042(2) 0.052(3) 0.055(3) 0.016(2) 0.000(2) 0.009(2)
C80 0.032(2) 0.036(2) 0.044(2) 0.0020(17) -0.0025(17) 0.0027(16)
C81 0.036(2) 0.054(2) 0.045(2) -0.008(2) -0.0008(18) 0.0076(19)
C82 0.029(2) 0.062(3) 0.040(2) -0.011(2) 0.0034(17) 0.0079(19)
C83 0.036(2) 0.037(2) 0.041(2) -0.0143(17) 0.0072(18) -0.0041(16)
C84 0.032(2) 0.0333(19) 0.031(2) -0.0026(15) -0.0003(16) 0.0033(15)
C85 0.0273(19) 0.0321(18) 0.036(2) 0.0046(16) -0.0018(16) 0.0011(14)
C86 0.072(3) 0.058(3) 0.044(3) 0.026(2) -0.002(2) -0.004(2)
C93 0.040(2) 0.037(2) 0.035(2) -0.0009(17) 0.0030(17) 0.0102(17)
C94 0.046(2) 0.052(2) 0.033(2) 0.0023(18) 0.0058(18) -0.0021(19)
C95 0.044(2) 0.045(2) 0.046(3) 0.0065(19) 0.009(2) -0.0034(19)
C96 0.053(3) 0.063(3) 0.043(3) 0.011(2) 0.019(2) 0.021(2)
C97 0.056(3) 0.055(3) 0.046(3) 0.014(2) 0.015(2) 0.009(2)
C98 0.062(3) 0.090(4) 0.031(2) 0.010(2) 0.008(2) 0.003(3)
C99 0.049(2) 0.051(2) 0.034(2) 0.0127(18) 0.0117(18) 0.013(2)
C100 0.064(3) 0.068(3) 0.057(3) -0.024(3) -0.003(3) 0.009(3)
C101 0.054(3) 0.066(3) 0.062(3) -0.003(3) 0.019(3) -0.015(2)
C102 0.067(3) 0.067(3) 0.054(3) -0.011(2) 0.014(3) -0.017(3)
C103 0.040(3) 0.069(3) 0.060(3) 0.000(3) -0.002(2) -0.003(2)
C104 0.069(3) 0.050(3) 0.067(3) 0.013(2) 0.020(3) -0.013(2)
C105 0.063(3) 0.066(3) 0.044(3) 0.018(2) 0.023(2) -0.006(3)
C106 0.074(4) 0.064(3) 0.052(3) 0.006(2) -0.025(3) -0.020(3)
C107 0.060(3) 0.056(3) 0.058(3) 0.005(2) 0.015(2) -0.011(3)
C108 0.057(3) 0.059(3) 0.061(3) -0.014(2) -0.006(2) -0.019(2)
C109 0.073(4) 0.067(3) 0.065(4) -0.021(3) 0.016(3) 0.002(3)
C110 0.032(2) 0.063(3) 0.048(3) -0.019(2) 0.0165(19) -0.0026(19)
C111 0.066(3) 0.059(3) 0.060(3) 0.000(3) -0.016(3) -0.010(3)
Mn1 0.0337(3) 0.0335(3) 0.0267(3) -0.0010(2) -0.0019(2) -0.0006(2)
Mn4 0.0311(3) 0.0396(3) 0.0264(3) -0.0021(2) 0.0021(2) -0.0018(2)
Mn2 0.0323(3) 0.0330(3) 0.0265(3) -0.0005(2) -0.0009(2) -0.0011(2)
Mn3 0.0291(3) 0.0319(3) 0.0255(3) -0.0034(2) -0.0007(2) 0.0006(2)
Mn5 0.0273(3) 0.0266(3) 0.0281(3) 0.0014(2) 0.0017(2) 0.0029(2)
N5 0.0298(16) 0.0418(17) 0.0312(17) -0.0017(14) 0.0088(13) 0.0090(13)
N6 0.0288(16) 0.0450(18) 0.0314(17) 0.0062(14) -0.0020(13) 0.0022(14)
N2 0.0355(17) 0.0284(15) 0.0379(18) 0.0034(13) -0.0010(14) 0.0062(13)
N1 0.0370(18) 0.0375(17) 0.0285(17) -0.0056(13) -0.0027(14) 0.0012(14)
N3 0.0285(16) 0.0438(17) 0.0222(15) 0.0069(13) 0.0027(12) -0.0007(13)
N4 0.0297(16) 0.0388(17) 0.0324(17) -0.0030(14) 0.0007(13) 0.0021(13)
N7 0.050(2) 0.060(2) 0.050(2) -0.0116(19) 0.0192(19) 0.0016(18)
N8 0.060(3) 0.065(3) 0.053(3) 0.011(2) 0.014(2) 0.001(2)
N9 0.057(2) 0.046(2) 0.053(2) 0.0103(18) 0.0190(19) 0.0022(18)
N10 0.057(3) 0.068(3) 0.075(3) -0.023(2) 0.019(2) -0.017(2)
N11 0.069(3) 0.068(3) 0.057(3) -0.023(2) 0.017(2) -0.020(2)
N12 0.049(2) 0.055(2) 0.080(3) -0.024(2) 0.015(2) 0.0095(19)
O7 0.0374(15) 0.0354(14) 0.0363(15) -0.0031(11) -0.0040(12) -0.0022(11)
O8 0.0390(15) 0.0404(14) 0.0294(14) -0.0060(11) -0.0005(11) -0.0061(11)
O15 0.0491(17) 0.0445(15) 0.0405(16) -0.0052(13) 0.0072(13) 0.0069(13)
O17 0.0375(15) 0.0458(15) 0.0323(14) 0.0052(12) 0.0118(11) 0.0089(12)
O9 0.0375(15) 0.0507(16) 0.0384(16) 0.0038(13) 0.0046(12) -0.0046(13)
O16 0.0471(17) 0.0478(16) 0.0535(19) 0.0152(14) 0.0171(14) 0.0124(13)
O12 0.0442(16) 0.0419(15) 0.0262(14) -0.0009(11) -0.0037(12) 0.0045(12)
O11 0.0385(16) 0.0427(15) 0.0447(17) -0.0043(13) -0.0128(13) 0.0078(12)
O13 0.0410(16) 0.0356(14) 0.0401(16) 0.0034(12) 0.0008(13) -0.0008(11)
O14 0.0316(13) 0.0321(13) 0.0371(15) 0.0044(11) -0.0033(11) 0.0014(10)
O1 0.0328(14) 0.0343(13) 0.0270(13) -0.0032(10) -0.0003(10) -0.0008(11)
O2 0.0414(15) 0.0402(14) 0.0273(14) -0.0046(11) 0.0009(11) -0.0034(11)
O3 0.0330(14) 0.0377(14) 0.0361(15) 0.0039(11) 0.0067(11) 0.0094(11)
O4 0.0297(13) 0.0437(15) 0.0304(14) -0.0073(11) 0.0056(11) 0.0017(11)
O6 0.0327(13) 0.0373(13) 0.0240(13) -0.0023(11) -0.0032(10) 0.0038(11)
O5 0.0338(14) 0.0384(13) 0.0279(13) 0.0025(11) 0.0024(11) -0.0021(11)
O18 0.0338(14) 0.0354(13) 0.0268(13) 0.0000(11) -0.0013(11) -0.0002(11)
O20 0.0309(14) 0.0344(13) 0.0309(14) 0.0019(11) 0.0018(11) -0.0011(10)
O19 0.0371(14) 0.0321(13) 0.0273(14) -0.0027(10) -0.0015(11) -0.0008(11)
O10 0.0474(17) 0.0437(15) 0.0341(15) 0.0091(12) 0.0003(12) -0.0065(13)
O21 0.0464(17) 0.0557(17) 0.0346(15) 0.0175(13) 0.0051(13) -0.0037(14)
O22 0.0491(18) 0.0624(19) 0.0386(17) 0.0103(14) 0.0150(13) 0.0153(15)
O1W 0.069(7) 0.061(7) 0.044(6) -0.004(5) 0.002(5) 0.029(6)
O2W 0.034(5) 0.035(4) 0.027(4) -0.008(4) -0.006(3) -0.021(4)
O3W 0.045(6) 0.067(7) 0.078(8) 0.044(6) 0.028(6) 0.030(5)
O4W 0.073(8) 0.047(6) 0.070(8) -0.005(5) 0.028(6) 0.008(5)
O5W 0.081(9) 0.071(8) 0.055(7) -0.019(6) 0.019(6) -0.020(6)
O6W 0.035(5) 0.039(5) 0.059(6) -0.015(4) 0.010(4) 0.016(4)
O7W 0.042(8) 0.048(8) 0.053(9) -0.030(7) 0.024(8) -0.007(6)
P1 0.0278(5) 0.0286(4) 0.0229(4) -0.0020(4) 0.0020(3) 0.0044(4)
P2 0.0266(5) 0.0312(5) 0.0224(4) -0.0013(4) -0.0007(4) 0.0006(4)

loop_
_atom_type_symbol
_atom_type_description
_atom_type_scat_dispersion_real
_atom_type_scat_dispersion_imag
_atom_type_scat_source
C C 0.0033 0.0016 'International Tables Vol C Tables 4.2.6.8 and 6.1.1.4'
H H 0.0000 0.0000 'International Tables Vol C Tables 4.2.6.8 and 6.1.1.4'
N N 0.0061 0.0033 'International Tables Vol C Tables 4.2.6.8 and 6.1.1.4'
O O 0.0106 0.0060 'International Tables Vol C Tables 4.2.6.8 and 6.1.1.4'
Mn Mn 0.3368 0.7283 'International Tables Vol C Tables 4.2.6.8 and 6.1.1.4'
P P 0.1023 0.0942 'International Tables Vol C Tables 4.2.6.8 and 6.1.1.4'

loop_
_geom_angle_atom_site_label_1
_geom_angle_atom_site_label_2
_geom_angle_atom_site_label_3
_geom_angle
_geom_angle_site_symmetry_1
O7 C1 O8 116.7(3) .
O7 C1 C2 125.1(4) .
O8 C1 C2 118.1(3) .
C1 C2 C3 117.3(4) .
C1 C2 C7 121.8(4) .
C3 C2 C7 120.8(4) .
C4 C3 C2 116.3(4) .
C4 C3 H3 121.9 .
C2 C3 H3 121.9 .
C3 C4 C5 129.7(5) .
C3 C4 H4 115.1 .
C5 C4 H4 115.1 .
C6 C5 C4 113.1(4) .
C6 C5 H5 123.4 .
C4 C5 H5 123.4 .
C5 C6 C7 121.6(4) .
C5 C6 H6 119.2 .
C7 C6 H6 119.2 .
C2 C7 C6 118.4(4) .
C2 C7 H7 120.8 .
C6 C7 H7 120.8 .
O17 C8 O15 125.4(3) .
O17 C8 C9 119.3(4) .
O15 C8 C9 115.3(4) .
C14 C9 C10 119.9(4) .
C14 C9 C8 119.5(4) .
C10 C9 C8 120.6(4) .
C9 C10 C11 120.4(4) .
C9 C10 H10 119.8 .
C11 C10 H10 119.8 .
C12 C11 C10 117.1(5) .
C12 C11 H11 121.5 .
C10 C11 H11 121.5 .
C13 C12 C11 125.2(4) .
C13 C12 H12 117.4 .
C11 C12 H12 117.4 .
C12 C13 C14 117.4(5) .
C12 C13 H13 121.3 .
C14 C13 H13 121.3 .
C9 C14 C13 119.8(5) .
C9 C14 H14 120.1 .
C13 C14 H14 120.1 .
O16 C15 O9 125.4(3) .
O16 C15 C16 120.0(3) .
O9 C15 C16 114.5(3) .
C21 C16 C17 120.0(4) .
C21 C16 C15 121.9(4) .
C17 C16 C15 118.0(4) .
C16 C17 C18 118.9(4) .
C16 C17 H17 120.6 .
C18 C17 H17 120.6 .
C19 C18 C17 119.2(4) .
C19 C18 H18 120.4 .
C17 C18 H18 120.4 .
C20 C19 C18 120.3(5) .
C20 C19 H19 119.8 .
C18 C19 H19 119.8 .
C19 C20 C21 122.3(5) .
C19 C20 H20 118.9 .
C21 C20 H20 118.9 .
C16 C21 C20 119.1(4) .
C16 C21 H21 120.4 .
C20 C21 H21 120.4 .
O11 C22 O12 126.5(3) .
O11 C22 C23 119.2(3) .
O12 C22 C23 114.3(3) .
C24 C23 C28 119.9(4) .
C24 C23 C22 120.7(4) .
C28 C23 C22 119.4(4) .
C25 C24 C23 119.9(4) .
C25 C24 H24 120.1 .
C23 C24 H24 120.1 .
C24 C25 C26 120.3(4) .
C24 C25 H25 119.8 .
C26 C25 H25 119.8 .
C27 C26 C25 119.5(4) .
C27 C26 H26 120.2 .
C25 C26 H26 120.2 .
C26 C27 C28 121.8(5) .
C26 C27 H27 119.1 .
C28 C27 H27 119.1 .
C23 C28 C27 118.5(4) .
C23 C28 H28 120.7 .
C27 C28 H28 120.7 .
O14 C29 O13 127.3(3) .
O14 C29 C30 116.5(3) .
O13 C29 C30 116.1(3) .
C35 C30 C31 121.1(4) .
C35 C30 C29 120.7(4) .
C31 C30 C29 118.2(4) .
C32 C31 C30 117.6(4) .
C32 C31 H31 121.2 .
C30 C31 H31 121.2 .
C31 C32 C33 121.0(4) .
C31 C32 H32 119.5 .
C33 C32 H32 119.5 .
C34 C33 C32 119.9(4) .
C34 C33 H33 120.0 .
C32 C33 H33 120.0 .
C35 C34 C33 119.4(4) .
C35 C34 H34 120.3 .
C33 C34 H34 120.3 .
C30 C35 C34 120.9(4) .
C30 C35 H35 119.6 .
C34 C35 H35 119.6 .
N5 C36 P1 114.0(2) .
N5 C36 H36A 108.7 .
P1 C36 H36A 108.7 .
N5 C36 H36B 108.7 .
P1 C36 H36B 108.7 .
H36A C36 H36B 107.6 .
N5 C37 C38 128.2(3) .
N5 C37 C42 108.2(3) .
C38 C37 C42 123.5(4) .
C37 C38 C39 116.2(4) .
C37 C38 H38 121.9 .
C39 C38 H38 121.9 .
C38 C39 C40 121.3(4) .
C38 C39 H39 119.4 .
C40 C39 H39 119.4 .
C41 C40 C39 120.6(4) .
C41 C40 H40 119.7 .
C39 C40 H40 119.7 .
C40 C41 C42 118.8(4) .
C40 C41 H41 120.6 .
C42 C41 H41 120.6 .
C41 C42 C37 119.4(4) .
C41 C42 C43 133.7(4) .
C37 C42 C43 106.9(3) .
C48 C43 C44 119.2(4) .
C48 C43 C42 107.7(4) .
C44 C43 C42 133.0(4) .
C45 C44 C43 119.0(4) .
C45 C44 H44 120.5 .
C43 C44 H44 120.5 .
C46 C45 C44 119.7(4) .
C46 C45 H45 120.1 .
C44 C45 H45 120.1 .
C45 C46 C47 122.5(4) .
C45 C46 H46 118.8 .
C47 C46 H46 118.8 .
C48 C47 C46 117.0(4) .
C48 C47 H47 121.5 .
C46 C47 H47 121.5 .
C47 C48 C43 122.5(4) .
C47 C48 N5 130.0(3) .
C43 C48 N5 107.5(3) .
N6 C49 P2 114.7(2) .
N6 C49 H49A 108.6 .
P2 C49 H49A 108.6 .
N6 C49 H49B 108.6 .
P2 C49 H49B 108.6 .
H49A C49 H49B 107.6 .
N6 C50 C51 128.6(4) .
N6 C50 C55 109.3(4) .
C51 C50 C55 122.1(4) .
C50 C51 C52 116.6(4) .
C50 C51 H51 121.7 .
C52 C51 H51 121.7 .
C53 C52 C51 120.8(4) .
C53 C52 H52 119.6 .
C51 C52 H52 119.6 .
C52 C53 C54 122.2(4) .
C52 C53 H53 118.9 .
C54 C53 H53 118.9 .
C53 C54 C55 118.7(4) .
C53 C54 H54 120.7 .
C55 C54 H54 120.7 .
C54 C55 C50 119.7(4) .
C54 C55 C56 133.7(4) .
C50 C55 C56 106.6(4) .
C57 C56 C61 120.7(4) .
C57 C56 C55 133.5(4) .
C61 C56 C55 105.8(4) .
C56 C57 C58 119.0(4) .
C56 C57 H57 120.5 .
C58 C57 H57 120.5 .
C57 C58 C59 120.6(4) .
C57 C58 H58 119.7 .
C59 C58 H58 119.7 .
C60 C59 C58 120.5(4) .
C60 C59 H59 119.7 .
C58 C59 H59 119.7 .
C59 C60 C61 118.4(4) .
C59 C60 H60 120.8 .
C61 C60 H60 120.8 .
N6 C61 C60 129.2(3) .
N6 C61 C56 110.1(3) .
C60 C61 C56 120.7(4) .
N2 C62 C63 121.4(4) .
N2 C62 H62 119.3 .
C63 C62 H62 119.3 .
C64 C63 C62 120.2(4) .
C64 C63 H63 119.9 .
C62 C63 H63 119.9 .
C63 C64 C65 119.3(4) .
C63 C64 H64 120.4 .
C65 C64 H64 120.4 .
C73 C65 C64 116.6(4) .
C73 C65 C66 119.5(4) .
C64 C65 C66 123.8(4) .
C67 C66 C65 120.3(4) .
C67 C66 H66 119.9 .
C65 C66 H66 119.9 .
C66 C67 C68 120.3(4) .
C66 C67 H67 119.8 .
C68 C67 H67 119.8 .
C72 C68 C67 121.0(4) .
C72 C68 C69 115.9(4) .
C67 C68 C69 123.0(4) .
C70 C69 C68 119.7(4) .
C70 C69 H69 120.1 .
C68 C69 H69 120.1 .
C69 C70 C71 119.1(4) .
C69 C70 H70 120.5 .
C71 C70 H70 120.5 .
N1 C71 C70 122.5(4) .
N1 C71 H71 118.7 .
C70 C71 H71 118.7 .
N1 C72 C68 123.8(3) .
N1 C72 C73 117.5(3) .
C68 C72 C73 118.7(4) .
N2 C73 C65 122.8(3) .
N2 C73 C72 116.8(3) .
C65 C73 C72 120.2(4) .
N3 C74 C75 119.2(3) .
N3 C74 H74 120.4 .
C75 C74 H74 120.4 .
C76 C75 C74 122.6(4) .
C76 C75 H75 118.7 .
C74 C75 H75 118.7 .
C75 C76 C77 117.0(4) .
C75 C76 H76 121.5 .
C77 C76 H76 121.5 .
C85 C77 C76 118.4(3) .
C85 C77 C78 117.3(4) .
C76 C77 C78 124.3(4) .
C79 C78 C77 122.5(4) .
C79 C78 H78 118.7 .
C77 C78 H78 118.7 .
C78 C79 C80 120.9(4) .
C78 C79 H79 119.6 .
C80 C79 H79 119.6 .
C84 C80 C81 116.4(3) .
C84 C80 C79 118.8(3) .
C81 C80 C79 124.7(3) .
C82 C81 C80 119.4(3) .
C82 C81 H81 120.3 .
C80 C81 H81 120.3 .
C81 C82 C83 120.3(4) .
C81 C82 H82 119.8 .
C83 C82 H82 119.8 .
N4 C83 C82 121.2(4) .
N4 C83 H83 119.4 .
C82 C83 H83 119.4 .
N4 C84 C80 124.0(3) .
N4 C84 C85 116.6(3) .
C80 C84 C85 119.4(3) .
N3 C85 C77 122.8(3) .
N3 C85 C84 116.2(3) .
C77 C85 C84 120.9(3) .
O10 C86 H86A 109.5 .
O10 C86 H86B 109.5 .
H86A C86 H86B 109.5 .
O10 C86 H86C 109.5 .
H86A C86 H86C 109.5 .
H86B C86 H86C 109.5 .
O22 C93 O21 119.9(4) .
O22 C93 C94 121.9(4) .
O21 C93 C94 118.1(4) .
C95 C94 C99 122.3(4) .
C95 C94 C93 120.1(4) .
C99 C94 C93 117.7(4) .
C94 C95 C96 118.5(4) .
C94 C95 H95 120.7 .
C96 C95 H95 120.7 .
C97 C96 C95 119.8(4) .
C97 C96 H96 120.1 .
C95 C96 H96 120.1 .
C98 C97 C96 119.9(4) .
C98 C97 H97 120.0 .
C96 C97 H97 120.0 .
C97 C98 C99 121.1(5) .
C97 C98 H98 119.4 .
C99 C98 H98 119.4 .
C94 C99 C98 118.2(4) .
C94 C99 H99 120.9 .
C98 C99 H99 120.9 .
C101 C100 H10A 109.5 .
C101 C100 H10B 109.5 .
H10A C100 H10B 109.5 .
C101 C100 H10C 109.5 .
H10A C100 H10C 109.5 .
H10B C100 H10C 109.5 .
N7 C101 C100 177.0(5) .
C103 C102 H10D 109.5 .
C103 C102 H10E 109.5 .
H10D C102 H10E 109.5 .
C103 C102 H10F 109.5 .
H10D C102 H10F 109.5 .
H10E C102 H10F 109.5 .
N8 C103 C102 177.1(6) .
C105 C104 H10G 109.5 .
C105 C104 H10H 109.5 .
H10G C104 H10H 109.5 .
C105 C104 H10I 109.5 .
H10G C104 H10I 109.5 .
H10H C104 H10I 109.5 .
N9 C105 C104 178.2(6) .
C107 C106 H10J 109.5 .
C107 C106 H10K 109.5 .
H10J C106 H10K 109.5 .
C107 C106 H10L 109.5 .
H10J C106 H10L 109.5 .
H10K C106 H10L 109.5 .
N10 C107 C106 177.2(5) .
C109 C108 H10M 109.5 .
C109 C108 H10N 109.5 .
H10M C108 H10N 109.5 .
C109 C108 H10O 109.5 .
H10M C108 H10O 109.5 .
H10N C108 H10O 109.5 .
N11 C109 C108 179.2(7) .
C111 C110 H11A 109.5 .
C111 C110 H11B 109.5 .
H11A C110 H11B 109.5 .
C111 C110 H11C 109.5 .
H11A C110 H11C 109.5 .
H11B C110 H11C 109.5 .
N12 C111 C110 178.4(6) .
O19 Mn1 O18 85.70(11) .
O19 Mn1 O12 101.27(11) .
O18 Mn1 O12 171.80(11) .
O19 Mn1 O7 173.07(11) .
O18 Mn1 O7 87.37(11) .
O12 Mn1 O7 85.65(11) .
O19 Mn1 O10 92.53(11) .
O18 Mn1 O10 95.08(11) .
O12 Mn1 O10 88.97(11) .
O7 Mn1 O10 88.07(11) .
O19 Mn1 O1 92.37(10) .
O18 Mn1 O1 84.76(10) .
O12 Mn1 O1 90.59(10) .
O7 Mn1 O1 87.00(10) .
O10 Mn1 O1 175.07(10) .
O19 Mn1 Mn2 96.53(8) .
O18 Mn1 Mn2 36.84(8) .
O12 Mn1 Mn2 136.73(9) .
O7 Mn1 Mn2 77.83(8) .
O10 Mn1 Mn2 129.44(8) .
O1 Mn1 Mn2 49.30(6) .
O19 Mn1 Mn4 49.12(8) .
O18 Mn1 Mn4 36.74(7) .
O12 Mn1 Mn4 149.54(8) .
O7 Mn1 Mn4 123.96(8) .
O10 Mn1 Mn4 98.20(8) .
O1 Mn1 Mn4 84.63(7) .
Mn2 Mn1 Mn4 55.532(18) .
O18 Mn4 O4 170.58(11) .
O18 Mn4 O20 83.05(11) .
O4 Mn4 O20 91.10(11) .
O18 Mn4 O9 98.62(11) .
O4 Mn4 O9 88.28(12) .
O20 Mn4 O9 171.21(12) .
O18 Mn4 O17 88.05(10) .
O4 Mn4 O17 98.79(10) .
O20 Mn4 O17 84.62(10) .
O9 Mn4 O17 86.80(11) .
O18 Mn4 O19 74.87(10) .
O4 Mn4 O19 99.08(10) .
O20 Mn4 O19 100.51(10) .
O9 Mn4 O19 88.24(11) .
O17 Mn4 O19 161.29(9) .
O18 Mn4 Mn2 41.45(8) .
O4 Mn4 Mn2 133.43(8) .
O20 Mn4 Mn2 42.36(7) .
O9 Mn4 Mn2 137.26(9) .
O17 Mn4 Mn2 78.92(7) .
O19 Mn4 Mn2 92.70(7) .
O18 Mn4 Mn1 37.47(8) .
O4 Mn4 Mn1 135.64(8) .
O20 Mn4 Mn1 89.88(8) .
O9 Mn4 Mn1 96.69(9) .
O17 Mn4 Mn1 125.43(7) .
O19 Mn4 Mn1 37.53(6) .
Mn2 Mn4 Mn1 62.10(2) .
O18 Mn2 O20 83.96(11) .
O18 Mn2 O13 173.00(11) .
O20 Mn2 O13 101.01(11) .
O18 Mn2 O8 88.10(11) .
O20 Mn2 O8 170.38(11) .
O13 Mn2 O8 86.45(11) .
O18 Mn2 O15 91.34(11) .
O20 Mn2 O15 92.39(11) .
O13 Mn2 O15 93.36(12) .
O8 Mn2 O15 93.23(11) .
O18 Mn2 O1 83.82(10) .
O20 Mn2 O1 84.69(10) .
O13 Mn2 O1 91.69(10) .
O8 Mn2 O1 89.06(10) .
O15 Mn2 O1 174.58(11) .
O18 Mn2 Mn4 41.53(7) .
O20 Mn2 Mn4 43.21(8) .
O13 Mn2 Mn4 144.04(8) .
O8 Mn2 Mn4 129.50(8) .
O15 Mn2 Mn4 86.18(8) .
O1 Mn2 Mn4 88.57(6) .
O18 Mn2 Mn1 37.64(8) .
O20 Mn2 Mn1 90.70(8) .
O13 Mn2 Mn1 136.57(8) .
O8 Mn2 Mn1 79.69(8) .
O15 Mn2 Mn1 128.11(8) .
O1 Mn2 Mn1 47.55(6) .
Mn4 Mn2 Mn1 62.37(2) .
O19 Mn3 O2 96.87(11) .
O19 Mn3 N1 173.69(13) .
O2 Mn3 N1 89.44(12) .
O19 Mn3 N2 94.33(12) .
O2 Mn3 N2 164.92(12) .
N1 Mn3 N2 79.48(13) .
O19 Mn3 O6 94.64(10) .
O2 Mn3 O6 102.41(11) .
N1 Mn3 O6 83.85(11) .
N2 Mn3 O6 86.67(11) .
O19 Mn3 O11 96.50(11) .
O2 Mn3 O11 86.13(11) .
N1 Mn3 O11 84.00(11) .
N2 Mn3 O11 82.59(11) .
O6 Mn3 O11 165.05(10) .
O20 Mn5 O3 95.38(11) .
O20 Mn5 N3 174.95(12) .
O3 Mn5 N3 88.24(11) .
O20 Mn5 N4 96.10(12) .
O3 Mn5 N4 166.43(12) .
N3 Mn5 N4 79.88(12) .
O20 Mn5 O5 96.13(10) .
O3 Mn5 O5 100.07(11) .
N3 Mn5 O5 86.69(11) .
N4 Mn5 O5 85.89(11) .
O20 Mn5 O14 94.46(11) .
O3 Mn5 O14 85.96(10) .
N3 Mn5 O14 82.26(11) .
N4 Mn5 O14 85.95(11) .
O5 Mn5 O14 167.26(10) .
C37 N5 C48 109.7(2) .
C37 N5 C36 126.7(2) .
C48 N5 C36 123.6(2) .
C50 N6 C61 108.1(3) .
C50 N6 C49 125.9(3) .
C61 N6 C49 124.9(2) .
C62 N2 C73 119.6(3) .
C62 N2 Mn3 128.0(2) .
C73 N2 Mn3 112.38(19) .
C71 N1 C72 118.9(3) .
C71 N1 Mn3 127.2(2) .
C72 N1 Mn3 113.78(19) .
C74 N3 C85 119.8(3) .
C74 N3 Mn5 126.32(19) .
C85 N3 Mn5 113.7(2) .
C83 N4 C84 118.5(3) .
C83 N4 Mn5 128.1(3) .
C84 N4 Mn5 113.3(2) .
C1 O7 Mn1 134.41(18) .
C1 O8 Mn2 131.18(16) .
C8 O15 Mn2 122.40(18) .
C8 O17 Mn4 126.80(18) .
C15 O9 Mn4 146.39(19) .
C22 O12 Mn1 133.64(17) .
C22 O11 Mn3 127.55(18) .
C29 O13 Mn2 132.92(18) .
C29 O14 Mn5 121.45(18) .
P1 O1 Mn1 125.01(14) .
P1 O1 Mn2 123.58(14) .
Mn1 O1 Mn2 83.15(9) .
P1 O2 Mn3 137.03(17) .
P1 O3 Mn5 126.37(16) .
P2 O4 Mn4 124.49(15) .
P2 O6 Mn3 128.50(15) .
P2 O5 Mn5 127.45(15) .
Mn2 O18 Mn4 97.02(11) .
Mn2 O18 Mn1 105.52(13) .
Mn4 O18 Mn1 105.79(12) .
Mn5 O20 Mn2 125.40(14) .
Mn5 O20 Mn4 137.53(14) .
Mn2 O20 Mn4 94.44(11) .
Mn3 O19 Mn1 125.51(14) .
Mn3 O19 Mn4 127.79(12) .
Mn1 O19 Mn4 93.34(10) .
C86 O10 Mn1 126.1(3) .
C86 O10 H20B 106.5 .
Mn1 O10 H20B 105.8 .
C93 O21 H21C 108.0 .
H1X O1W H1Y 109.5 .
H2X O2W H2Y 109.5 .
H3X O3W H3Y 109.5 .
H4X O4W H4Y 109.5 .
H5X O5W H5Y 109.5 .
H6X O6W H6Y 109.4 .
O7W O7W H7X 65.0 2_556
O7W O7W H7Y 85.4 2_556
H7X O7W H7Y 109.5 .
O1 P1 O2 115.09(15) .
O1 P1 O3 113.14(14) .
O2 P1 O3 109.92(15) .
O1 P1 C36 105.69(11) .
O2 P1 C36 107.16(13) .
O3 P1 C36 105.06(13) .
O6 P2 O5 111.65(15) .
O6 P2 O4 113.26(14) .
O5 P2 O4 111.43(15) .
O6 P2 C49 106.94(12) .
O5 P2 C49 109.21(14) .
O4 P2 C49 103.89(13) .

loop_
_geom_bond_atom_site_label_1
_geom_bond_atom_site_label_2
_geom_bond_distance
_geom_bond_site_symmetry_2
C1 O7 1.291(4) .
C1 O8 1.360(4) .
C1 C2 1.378(5) .
C2 C3 1.389(6) .
C2 C7 1.391(6) .
C3 C4 1.252(6) .
C3 H3 0.9300 .
C4 C5 1.411(6) .
C4 H4 0.9300 .
C5 C6 1.372(6) .
C5 H5 0.9300 .
C6 C7 1.392(6) .
C6 H6 0.9300 .
C7 H7 0.9300 .
C8 O17 1.269(5) .
C8 O15 1.270(4) .
C8 C9 1.521(5) .
C9 C14 1.380(7) .
C9 C10 1.392(7) .
C10 C11 1.408(6) .
C10 H10 0.9300 .
C11 C12 1.369(6) .
C11 H11 0.9300 .
C12 C13 1.342(7) .
C12 H12 0.9300 .
C13 C14 1.431(6) .
C13 H13 0.9300 .
C14 H14 0.9300 .
C15 O16 1.251(4) .
C15 O9 1.302(4) .
C15 C16 1.504(6) .
C16 C21 1.358(6) .
C16 C17 1.384(6) .
C17 C18 1.411(6) .
C17 H17 0.9300 .
C18 C19 1.385(6) .
C18 H18 0.9300 .
C19 C20 1.299(7) .
C19 H19 0.9300 .
C20 C21 1.399(7) .
C20 H20 0.9300 .
C21 H21 0.9300 .
C22 O11 1.212(4) .
C22 O12 1.284(4) .
C22 C23 1.516(5) .
C23 C24 1.384(6) .
C23 C28 1.403(6) .
C24 C25 1.383(6) .
C24 H24 0.9300 .
C25 C26 1.419(7) .
C25 H25 0.9300 .
C26 C27 1.325(6) .
C26 H26 0.9300 .
C27 C28 1.418(6) .
C27 H27 0.9300 .
C28 H28 0.9300 .
C29 O14 1.257(4) .
C29 O13 1.271(4) .
C29 C30 1.510(5) .
C30 C35 1.377(6) .
C30 C31 1.421(5) .
C31 C32 1.393(6) .
C31 H31 0.9300 .
C32 C33 1.410(7) .
C32 H32 0.9300 .
C33 C34 1.394(6) .
C33 H33 0.9300 .
C34 C35 1.388(6) .
C34 H34 0.9300 .
C35 H35 0.9300 .
C36 N5 1.451(4) .
C36 P1 1.817(4) .
C36 H36A 0.9700 .
C36 H36B 0.9700 .
C37 N5 1.380(4) .
C37 C38 1.386(6) .
C37 C42 1.402(5) .
C38 C39 1.405(6) .
C38 H38 0.9300 .
C39 C40 1.418(7) .
C39 H39 0.9300 .
C40 C41 1.385(6) .
C40 H40 0.9300 .
C41 C42 1.396(5) .
C41 H41 0.9300 .
C42 C43 1.439(6) .
C43 C48 1.395(5) .
C43 C44 1.418(6) .
C44 C45 1.398(6) .
C44 H44 0.9300 .
C45 C46 1.385(6) .
C45 H45 0.9300 .
C46 C47 1.404(6) .
C46 H46 0.9300 .
C47 C48 1.384(5) .
C47 H47 0.9300 .
C48 N5 1.397(4) .
C49 N6 1.465(4) .
C49 P2 1.830(4) .
C49 H49A 0.9700 .
C49 H49B 0.9700 .
C50 N6 1.382(4) .
C50 C51 1.405(6) .
C50 C55 1.420(6) .
C51 C52 1.419(6) .
C51 H51 0.9300 .
C52 C53 1.388(6) .
C52 H52 0.9300 .
C53 C54 1.389(6) .
C53 H53 0.9300 .
C54 C55 1.391(6) .
C54 H54 0.9300 .
C55 C56 1.454(6) .
C56 C57 1.370(6) .
C56 C61 1.409(6) .
C57 C58 1.373(6) .
C57 H57 0.9300 .
C58 C59 1.438(6) .
C58 H58 0.9300 .
C59 C60 1.355(6) .
C59 H59 0.9300 .
C60 C61 1.404(6) .
C60 H60 0.9300 .
C61 N6 1.392(4) .
C62 N2 1.325(4) .
C62 C63 1.397(6) .
C62 H62 0.9300 .
C63 C64 1.384(6) .
C63 H63 0.9300 .
C64 C65 1.419(6) .
C64 H64 0.9300 .
C65 C73 1.403(5) .
C65 C66 1.436(6) .
C66 C67 1.370(6) .
C66 H66 0.9300 .
C67 C68 1.410(6) .
C67 H67 0.9300 .
C68 C72 1.408(5) .
C68 C69 1.417(6) .
C69 C70 1.394(6) .
C69 H69 0.9300 .
C70 C71 1.400(6) .
C70 H70 0.9300 .
C71 N1 1.314(4) .
C71 H71 0.9300 .
C72 N1 1.359(4) .
C72 C73 1.424(6) .
C73 N2 1.365(4) .
C74 N3 1.331(4) .
C74 C75 1.417(6) .
C74 H74 0.9300 .
C75 C76 1.377(6) .
C75 H75 0.9300 .
C76 C77 1.422(6) .
C76 H76 0.9300 .
C77 C85 1.390(4) .
C77 C78 1.441(6) .
C78 C79 1.320(7) .
C78 H78 0.9300 .
C79 C80 1.437(6) .
C79 H79 0.9300 .
C80 C84 1.397(4) .
C80 C81 1.418(4) .
C81 C82 1.391(6) .
C81 H81 0.9300 .
C82 C83 1.401(6) .
C82 H82 0.9300 .
C83 N4 1.342(5) .
C83 H83 0.9300 .
C84 N4 1.371(5) .
C84 C85 1.432(5) .
C85 N3 1.375(5) .
C86 O10 1.439(5) .
C86 H86A 0.9600 .
C86 H86B 0.9600 .
C86 H86C 0.9600 .
C93 O22 1.238(5) .
C93 O21 1.263(5) .
C93 C94 1.504(6) .
C94 C95 1.377(6) .
C94 C99 1.382(6) .
C95 C96 1.412(6) .
C95 H95 0.9300 .
C96 C97 1.399(6) .
C96 H96 0.9300 .
C97 C98 1.366(7) .
C97 H97 0.9300 .
C98 C99 1.404(6) .
C98 H98 0.9300 .
C99 H99 0.9300 .
C100 C101 1.432(7) .
C100 H10A 0.9600 .
C100 H10B 0.9600 .
C100 H10C 0.9600 .
C101 N7 1.212(6) .
C102 C103 1.417(7) .
C102 H10D 0.9600 .
C102 H10E 0.9600 .
C102 H10F 0.9600 .
C103 N8 1.175(6) .
C104 C105 1.430(6) .
C104 H10G 0.9600 .
C104 H10H 0.9600 .
C104 H10I 0.9600 .
C105 N9 1.172(6) .
C106 C107 1.434(8) .
C106 H10J 0.9600 .
C106 H10K 0.9600 .
C106 H10L 0.9600 .
C107 N10 1.187(7) .
C108 C109 1.421(8) .
C108 H10M 0.9600 .
C108 H10N 0.9600 .
C108 H10O 0.9600 .
C109 N11 1.194(7) .
C110 C111 1.423(6) .
C110 H11A 0.9600 .
C110 H11B 0.9600 .
C110 H11C 0.9600 .
C111 N12 1.240(6) .
Mn1 O19 1.852(2) .
Mn1 O18 1.918(3) .
Mn1 O12 1.946(3) .
Mn1 O7 1.986(3) .
Mn1 O10 2.220(3) .
Mn1 O1 2.249(3) .
Mn1 Mn2 3.0267(8) .
Mn1 Mn4 3.0342(8) .
Mn4 O18 1.886(2) .
Mn4 O4 1.894(3) .
Mn4 O20 1.939(3) .
Mn4 O9 1.947(3) .
Mn4 O17 2.234(3) .
Mn4 O19 2.298(3) .
Mn4 Mn2 2.8235(8) .
Mn2 O18 1.883(3) .
Mn2 O20 1.908(3) .
Mn2 O13 1.933(3) .
Mn2 O8 1.966(3) .
Mn2 O15 2.141(3) .
Mn2 O1 2.311(3) .
Mn3 O19 1.810(2) .
Mn3 O2 1.928(3) .
Mn3 N1 2.063(3) .
Mn3 N2 2.109(3) .
Mn3 O6 2.123(2) .
Mn3 O11 2.216(3) .
Mn5 O20 1.849(3) .
Mn5 O3 1.933(2) .
Mn5 N3 2.059(3) .
Mn5 N4 2.072(3) .
Mn5 O5 2.132(3) .
Mn5 O14 2.208(3) .
O1 P1 1.528(3) .
O2 P1 1.530(3) .
O3 P1 1.540(3) .
O4 P2 1.550(3) .
O6 P2 1.504(3) .
O5 P2 1.526(3) .
O10 H20B 0.9700 .
O21 H21C 0.9600 .
O1W H1X 0.8500 .
O1W H1Y 0.8499 .
O2W H2X 0.8499 .
O2W H2Y 0.8501 .
O3W H3X 0.8500 .
O3W H3Y 0.8501 .
O4W H4X 0.8500 .
O4W H4Y 0.8499 .
O5W H5X 0.8501 .
O5W H5Y 0.8498 .
O6W H6X 0.8500 .
O6W H6Y 0.8499 .
O7W O7W 1.07(2) 2_556
O7W H7X 0.8499 .
O7W H7Y 0.8499 .

loop_
_geom_torsion_atom_site_label_1
_geom_torsion_atom_site_label_2
_geom_torsion_atom_site_label_3
_geom_torsion_atom_site_label_4
_geom_torsion
O7 C1 C2 C3 -3.5(6)
O8 C1 C2 C3 172.9(3)
O7 C1 C2 C7 178.0(3)
O8 C1 C2 C7 -5.7(6)
C1 C2 C3 C4 -176.8(4)
C7 C2 C3 C4 1.8(6)
C2 C3 C4 C5 0.1(7)
C3 C4 C5 C6 -1.8(7)
C4 C5 C6 C7 1.6(6)
C1 C2 C7 C6 176.7(4)
C3 C2 C7 C6 -1.8(6)
C5 C6 C7 C2 0.0(6)
O17 C8 C9 C14 4.6(5)
O15 C8 C9 C14 -175.6(3)
O17 C8 C9 C10 -174.1(3)
O15 C8 C9 C10 5.7(5)
C14 C9 C10 C11 2.0(6)
C8 C9 C10 C11 -179.3(4)
C9 C10 C11 C12 0.1(6)
C10 C11 C12 C13 -1.8(7)
C11 C12 C13 C14 1.2(7)
C10 C9 C14 C13 -2.6(6)
C8 C9 C14 C13 178.7(4)
C12 C13 C14 C9 1.1(7)
O16 C15 C16 C21 -174.8(4)
O9 C15 C16 C21 3.1(6)
O16 C15 C16 C17 2.7(6)
O9 C15 C16 C17 -179.4(4)
C21 C16 C17 C18 -2.0(8)
C15 C16 C17 C18 -179.5(5)
C16 C17 C18 C19 -0.5(8)
C17 C18 C19 C20 4.0(9)
C18 C19 C20 C21 -4.9(9)
C17 C16 C21 C20 1.3(7)
C15 C16 C21 C20 178.7(4)
C19 C20 C21 C16 2.2(8)
O11 C22 C23 C24 177.2(3)
O12 C22 C23 C24 -3.0(5)
O11 C22 C23 C28 -3.2(6)
O12 C22 C23 C28 176.7(3)
C28 C23 C24 C25 1.2(6)
C22 C23 C24 C25 -179.2(4)
C23 C24 C25 C26 1.3(6)
C24 C25 C26 C27 -3.1(7)
C25 C26 C27 C28 2.4(7)
C24 C23 C28 C27 -1.9(6)
C22 C23 C28 C27 178.5(4)
C26 C27 C28 C23 0.1(7)
O14 C29 C30 C35 25.4(5)
O13 C29 C30 C35 -155.1(3)
O14 C29 C30 C31 -156.1(3)
O13 C29 C30 C31 23.4(5)
C35 C30 C31 C32 0.4(6)
C29 C30 C31 C32 -178.1(3)
C30 C31 C32 C33 0.2(6)
C31 C32 C33 C34 -0.8(7)
C32 C33 C34 C35 0.8(6)
C31 C30 C35 C34 -0.4(6)
C29 C30 C35 C34 178.0(3)
C33 C34 C35 C30 -0.2(6)
N5 C37 C38 C39 176.9(3)
C42 C37 C38 C39 -2.5(6)
C37 C38 C39 C40 1.4(6)
C38 C39 C40 C41 1.4(7)
C39 C40 C41 C42 -3.3(7)
C40 C41 C42 C37 2.2(6)
C40 C41 C42 C43 -175.6(4)
N5 C37 C42 C41 -178.8(3)
C38 C37 C42 C41 0.7(6)
N5 C37 C42 C43 -0.4(4)
C38 C37 C42 C43 179.1(4)
C41 C42 C43 C48 177.4(4)
C37 C42 C43 C48 -0.7(4)
C41 C42 C43 C44 -0.3(8)
C37 C42 C43 C44 -178.3(4)
C48 C43 C44 C45 -0.6(6)
C42 C43 C44 C45 176.8(4)
C43 C44 C45 C46 0.1(6)
C44 C45 C46 C47 -0.1(6)
C45 C46 C47 C48 0.5(6)
C46 C47 C48 C43 -1.0(6)
C46 C47 C48 N5 -179.0(3)
C44 C43 C48 C47 1.1(6)
C42 C43 C48 C47 -176.9(3)
C44 C43 C48 N5 179.5(3)
C42 C43 C48 N5 1.5(4)
N6 C50 C51 C52 -178.0(4)
C55 C50 C51 C52 -1.8(6)
C50 C51 C52 C53 1.3(6)
C51 C52 C53 C54 -0.8(7)
C52 C53 C54 C55 0.8(7)
C53 C54 C55 C50 -1.3(6)
C53 C54 C55 C56 -179.4(5)
N6 C50 C55 C54 178.8(4)
C51 C50 C55 C54 1.9(6)
N6 C50 C55 C56 -2.7(5)
C51 C50 C55 C56 -179.6(4)
C54 C55 C56 C57 0.5(9)
C50 C55 C56 C57 -177.7(5)
C54 C55 C56 C61 -179.9(5)
C50 C55 C56 C61 1.9(5)
C61 C56 C57 C58 0.9(7)
C55 C56 C57 C58 -179.6(5)
C56 C57 C58 C59 0.5(8)
C57 C58 C59 C60 -2.3(8)
C58 C59 C60 C61 2.6(8)
C59 C60 C61 N6 179.0(4)
C59 C60 C61 C56 -1.3(7)
C57 C56 C61 N6 179.3(4)
C55 C56 C61 N6 -0.4(5)
C57 C56 C61 C60 -0.5(7)
C55 C56 C61 C60 179.9(4)
N2 C62 C63 C64 2.1(6)
C62 C63 C64 C65 -0.8(7)
C63 C64 C65 C73 -1.9(6)
C63 C64 C65 C66 176.1(4)
C73 C65 C66 C67 -1.2(6)
C64 C65 C66 C67 -179.2(4)
C65 C66 C67 C68 0.3(7)
C66 C67 C68 C72 0.9(6)
C66 C67 C68 C69 177.8(4)
C72 C68 C69 C70 2.1(6)
C67 C68 C69 C70 -175.1(4)
C68 C69 C70 C71 -3.3(6)
C69 C70 C71 N1 2.9(6)
C67 C68 C72 N1 176.8(3)
C69 C68 C72 N1 -0.4(6)
C67 C68 C72 C73 -1.1(6)
C69 C68 C72 C73 -178.3(4)
C64 C65 C73 N2 3.8(6)
C66 C65 C73 N2 -174.4(3)
C64 C65 C73 C72 179.1(4)
C66 C65 C73 C72 1.0(6)
N1 C72 C73 N2 -2.3(5)
C68 C72 C73 N2 175.8(3)
N1 C72 C73 C65 -177.9(3)
C68 C72 C73 C65 0.2(6)
N3 C74 C75 C76 -4.5(6)
C74 C75 C76 C77 4.5(7)
C75 C76 C77 C85 -3.3(6)
C75 C76 C77 C78 -180.0(4)
C85 C77 C78 C79 4.9(7)
C76 C77 C78 C79 -178.5(5)
C77 C78 C79 C80 -2.1(7)
C78 C79 C80 C84 -0.6(6)
C78 C79 C80 C81 178.0(4)
C84 C80 C81 C82 0.0(5)
C79 C80 C81 C82 -178.6(3)
C80 C81 C82 C83 -2.1(6)
C81 C82 C83 N4 1.9(6)
C81 C80 C84 N4 2.5(4)
C79 C80 C84 N4 -178.8(3)
C81 C80 C84 C85 -178.2(3)
C79 C80 C84 C85 0.4(4)
C76 C77 C85 N3 2.3(5)
C78 C77 C85 N3 179.2(3)
C76 C77 C85 C84 178.2(3)
C78 C77 C85 C84 -4.9(5)
N4 C84 C85 N3 -2.1(5)
C80 C84 C85 N3 178.6(3)
N4 C84 C85 C77 -178.3(3)
C80 C84 C85 C77 2.4(5)
O22 C93 C94 C95 -173.2(4)
O21 C93 C94 C95 10.4(6)
O22 C93 C94 C99 7.5(6)
O21 C93 C94 C99 -168.9(4)
C99 C94 C95 C96 0.4(7)
C93 C94 C95 C96 -178.8(4)
C94 C95 C96 C97 0.7(7)
C95 C96 C97 C98 0.6(7)
C96 C97 C98 C99 -2.9(8)
C95 C94 C99 C98 -2.7(7)
C93 C94 C99 C98 176.5(4)
C97 C98 C99 C94 4.0(8)
O19 Mn1 Mn4 O18 -173.73(17)
O12 Mn1 Mn4 O18 170.4(2)
O7 Mn1 Mn4 O18 5.72(16)
O10 Mn1 Mn4 O18 -87.50(15)
O1 Mn1 Mn4 O18 88.44(14)
Mn2 Mn1 Mn4 O18 45.31(13)
O19 Mn1 Mn4 O4 16.13(16)
O18 Mn1 Mn4 O4 -170.14(18)
O12 Mn1 Mn4 O4 0.3(2)
O7 Mn1 Mn4 O4 -164.42(15)
O10 Mn1 Mn4 O4 102.36(14)
O1 Mn1 Mn4 O4 -81.71(13)
Mn2 Mn1 Mn4 O4 -124.83(12)
O19 Mn1 Mn4 O20 107.58(13)
O18 Mn1 Mn4 O20 -78.69(15)
O12 Mn1 Mn4 O20 91.73(18)
O7 Mn1 Mn4 O20 -72.97(12)
O10 Mn1 Mn4 O20 -166.18(11)
O1 Mn1 Mn4 O20 9.75(10)
Mn2 Mn1 Mn4 O20 -33.37(8)
O19 Mn1 Mn4 O9 -78.27(14)
O18 Mn1 Mn4 O9 95.46(15)
O12 Mn1 Mn4 O9 -94.13(19)
O7 Mn1 Mn4 O9 101.18(13)
O10 Mn1 Mn4 O9 7.96(11)
O1 Mn1 Mn4 O9 -176.11(11)
Mn2 Mn1 Mn4 O9 140.77(9)
O19 Mn1 Mn4 O17 -169.10(14)
O18 Mn1 Mn4 O17 4.63(15)
O12 Mn1 Mn4 O17 175.04(18)
O7 Mn1 Mn4 O17 10.35(13)
O10 Mn1 Mn4 O17 -82.87(11)
O1 Mn1 Mn4 O17 93.06(11)
Mn2 Mn1 Mn4 O17 49.94(9)
O18 Mn1 Mn4 O19 173.73(17)
O12 Mn1 Mn4 O19 -15.86(19)
O7 Mn1 Mn4 O19 179.45(15)
O10 Mn1 Mn4 O19 86.23(13)
O1 Mn1 Mn4 O19 -97.83(12)
Mn2 Mn1 Mn4 O19 -140.96(11)
O19 Mn1 Mn4 Mn2 140.96(11)
O18 Mn1 Mn4 Mn2 -45.31(13)
O12 Mn1 Mn4 Mn2 125.10(17)
O7 Mn1 Mn4 Mn2 -39.59(10)
O10 Mn1 Mn4 Mn2 -132.81(8)
O1 Mn1 Mn4 Mn2 43.12(6)
O4 Mn4 Mn2 O18 168.59(16)
O20 Mn4 Mn2 O18 166.06(16)
O9 Mn4 Mn2 O18 -26.95(17)
O17 Mn4 Mn2 O18 -99.75(13)
O19 Mn4 Mn2 O18 63.39(13)
Mn1 Mn4 Mn2 O18 40.79(12)
O18 Mn4 Mn2 O20 -166.06(16)
O4 Mn4 Mn2 O20 2.53(15)
O9 Mn4 Mn2 O20 166.99(17)
O17 Mn4 Mn2 O20 94.19(13)
O19 Mn4 Mn2 O20 -102.67(13)
Mn1 Mn4 Mn2 O20 -125.26(11)
O18 Mn4 Mn2 O13 -173.19(19)
O4 Mn4 Mn2 O13 -4.61(19)
O20 Mn4 Mn2 O13 -7.13(18)
O9 Mn4 Mn2 O13 159.86(19)
O17 Mn4 Mn2 O13 87.06(16)
O19 Mn4 Mn2 O13 -109.80(16)
Mn1 Mn4 Mn2 O13 -132.40(15)
O18 Mn4 Mn2 O8 5.32(15)
O4 Mn4 Mn2 O8 173.90(15)
O20 Mn4 Mn2 O8 171.38(15)
O9 Mn4 Mn2 O8 -21.63(17)
O17 Mn4 Mn2 O8 -94.44(12)
O19 Mn4 Mn2 O8 68.70(12)
Mn1 Mn4 Mn2 O8 46.11(10)
O18 Mn4 Mn2 O15 96.35(14)
O4 Mn4 Mn2 O15 -95.06(13)
O20 Mn4 Mn2 O15 -97.59(14)
O9 Mn4 Mn2 O15 69.40(15)
O17 Mn4 Mn2 O15 -3.40(10)
O19 Mn4 Mn2 O15 159.74(10)
Mn1 Mn4 Mn2 O15 137.15(8)
O18 Mn4 Mn2 O1 -82.29(13)
O4 Mn4 Mn2 O1 86.30(13)
O20 Mn4 Mn2 O1 83.77(13)
O9 Mn4 Mn2 O1 -109.24(14)
O17 Mn4 Mn2 O1 177.96(9)
O19 Mn4 Mn2 O1 -18.90(9)
Mn1 Mn4 Mn2 O1 -41.50(6)
O18 Mn4 Mn2 Mn1 -40.79(12)
O4 Mn4 Mn2 Mn1 127.79(11)
O20 Mn4 Mn2 Mn1 125.26(11)
O9 Mn4 Mn2 Mn1 -67.74(13)
O17 Mn4 Mn2 Mn1 -140.55(7)
O19 Mn4 Mn2 Mn1 22.59(6)
O19 Mn1 Mn2 O18 -73.82(15)
O12 Mn1 Mn2 O18 172.07(17)
O7 Mn1 Mn2 O18 102.09(15)
O10 Mn1 Mn2 O18 24.91(15)
O1 Mn1 Mn2 O18 -161.32(15)
Mn4 Mn1 Mn2 O18 -45.18(12)
O19 Mn1 Mn2 O20 5.34(11)
O18 Mn1 Mn2 O20 79.16(14)
O12 Mn1 Mn2 O20 -108.77(14)
O7 Mn1 Mn2 O20 -178.75(11)
O10 Mn1 Mn2 O20 104.08(12)
O1 Mn1 Mn2 O20 -82.16(11)
Mn4 Mn1 Mn2 O20 33.99(8)
O19 Mn1 Mn2 O13 112.25(15)
O18 Mn1 Mn2 O13 -173.93(17)
O12 Mn1 Mn2 O13 -1.87(17)
O7 Mn1 Mn2 O13 -71.84(15)
O10 Mn1 Mn2 O13 -149.02(15)
O1 Mn1 Mn2 O13 24.75(15)
Mn4 Mn1 Mn2 O13 140.89(12)
O19 Mn1 Mn2 O8 -174.23(11)
O18 Mn1 Mn2 O8 -100.41(15)
O12 Mn1 Mn2 O8 71.66(14)
O7 Mn1 Mn2 O8 1.68(12)
O10 Mn1 Mn2 O8 -75.50(12)
O1 Mn1 Mn2 O8 98.27(11)
Mn4 Mn1 Mn2 O8 -145.58(8)
O19 Mn1 Mn2 O15 -88.24(13)
O18 Mn1 Mn2 O15 -14.42(16)
O12 Mn1 Mn2 O15 157.65(15)
O7 Mn1 Mn2 O15 87.67(13)
O10 Mn1 Mn2 O15 10.49(14)
O1 Mn1 Mn2 O15 -175.74(13)
Mn4 Mn1 Mn2 O15 -59.60(10)
O19 Mn1 Mn2 O1 87.50(12)
O18 Mn1 Mn2 O1 161.32(15)
O12 Mn1 Mn2 O1 -26.61(14)
O7 Mn1 Mn2 O1 -96.59(12)
O10 Mn1 Mn2 O1 -173.77(13)
Mn4 Mn1 Mn2 O1 116.14(8)
O19 Mn1 Mn2 Mn4 -28.64(8)
O18 Mn1 Mn2 Mn4 45.18(12)
O12 Mn1 Mn2 Mn4 -142.76(11)
O7 Mn1 Mn2 Mn4 147.27(9)
O10 Mn1 Mn2 Mn4 70.09(10)
O1 Mn1 Mn2 Mn4 -116.14(8)
C38 C37 N5 C48 -178.1(4)
C42 C37 N5 C48 1.3(4)
C38 C37 N5 C36 2.2(5)
C42 C37 N5 C36 -178.3(3)
C47 C48 N5 C37 176.5(4)
C43 C48 N5 C37 -1.7(4)
C47 C48 N5 C36 -3.8(5)
C43 C48 N5 C36 177.9(3)
P1 C36 N5 C37 89.0(3)
P1 C36 N5 C48 -90.7(3)
C51 C50 N6 C61 179.1(4)
C55 C50 N6 C61 2.5(4)
C51 C50 N6 C49 10.5(6)
C55 C50 N6 C49 -166.1(3)
C60 C61 N6 C50 178.4(4)
C56 C61 N6 C50 -1.3(4)
C60 C61 N6 C49 -12.8(6)
C56 C61 N6 C49 167.4(3)
P2 C49 N6 C50 -97.9(3)
P2 C49 N6 C61 95.3(3)
C63 C62 N2 C73 -0.4(5)
C63 C62 N2 Mn3 -180.0(3)
C65 C73 N2 C62 -2.6(5)
C72 C73 N2 C62 -178.1(3)
C65 C73 N2 Mn3 177.0(3)
C72 C73 N2 Mn3 1.6(4)
O19 Mn3 N2 C62 0.4(2)
O2 Mn3 N2 C62 -137.5(4)
N1 Mn3 N2 C62 179.1(3)
O6 Mn3 N2 C62 94.8(2)
O11 Mn3 N2 C62 -95.6(2)
O19 Mn3 N2 C73 -179.23(18)
O2 Mn3 N2 C73 42.9(6)
N1 Mn3 N2 C73 -0.47(18)
O6 Mn3 N2 C73 -84.82(18)
O11 Mn3 N2 C73 84.77(19)
C70 C71 N1 C72 -1.2(5)
C70 C71 N1 Mn3 174.3(3)
C68 C72 N1 C71 -0.1(5)
C73 C72 N1 C71 177.9(3)
C68 C72 N1 Mn3 -176.2(3)
C73 C72 N1 Mn3 1.8(4)
O2 Mn3 N1 C71 13.9(2)
N2 Mn3 N1 C71 -176.4(3)
O6 Mn3 N1 C71 -88.7(2)
O11 Mn3 N1 C71 100.0(2)
O2 Mn3 N1 C72 -170.4(2)
N2 Mn3 N1 C72 -0.72(18)
O6 Mn3 N1 C72 87.02(19)
O11 Mn3 N1 C72 -84.26(19)
C75 C74 N3 C85 3.2(4)
C75 C74 N3 Mn5 178.8(3)
C77 C85 N3 C74 -2.2(5)
C84 C85 N3 C74 -178.3(3)
C77 C85 N3 Mn5 -178.4(2)
C84 C85 N3 Mn5 5.5(4)
O3 Mn5 N3 C74 -7.6(2)
N4 Mn5 N3 C74 179.0(3)
O5 Mn5 N3 C74 92.6(2)
O14 Mn5 N3 C74 -93.8(2)
O3 Mn5 N3 C85 168.3(3)
N4 Mn5 N3 C85 -5.1(2)
O5 Mn5 N3 C85 -91.5(3)
O14 Mn5 N3 C85 82.1(3)
C82 C83 N4 C84 0.6(5)
C82 C83 N4 Mn5 -179.2(3)
C80 C84 N4 C83 -2.8(5)
C85 C84 N4 C83 177.9(3)
C80 C84 N4 Mn5 176.9(2)
C85 C84 N4 Mn5 -2.3(4)
O20 Mn5 N4 C83 6.9(3)
O3 Mn5 N4 C83 154.5(4)
N3 Mn5 N4 C83 -176.2(3)
O5 Mn5 N4 C83 -88.9(3)
O14 Mn5 N4 C83 100.9(3)
O20 Mn5 N4 C84 -172.9(2)
O3 Mn5 N4 C84 -25.3(6)
N3 Mn5 N4 C84 4.0(2)
O5 Mn5 N4 C84 91.4(2)
O14 Mn5 N4 C84 -78.8(2)
O8 C1 O7 Mn1 5.1(4)
C2 C1 O7 Mn1 -178.5(3)
O18 Mn1 O7 C1 31.7(3)
O12 Mn1 O7 C1 -144.1(3)
O10 Mn1 O7 C1 126.8(3)
O1 Mn1 O7 C1 -53.2(3)
Mn2 Mn1 O7 C1 -4.3(2)
Mn4 Mn1 O7 C1 28.2(3)
O7 C1 O8 Mn2 -1.9(4)
C2 C1 O8 Mn2 -178.6(2)
O18 Mn2 O8 C1 -37.4(2)
O13 Mn2 O8 C1 138.2(2)
O15 Mn2 O8 C1 -128.6(2)
O1 Mn2 O8 C1 46.4(2)
Mn4 Mn2 O8 C1 -40.9(3)
Mn1 Mn2 O8 C1 -0.5(2)
O17 C8 O15 Mn2 -2.2(4)
C9 C8 O15 Mn2 178.0(2)
O18 Mn2 O15 C8 45.6(2)
O20 Mn2 O15 C8 -38.4(2)
O13 Mn2 O15 C8 -139.6(2)
O8 Mn2 O15 C8 133.7(2)
Mn4 Mn2 O15 C8 4.3(2)
Mn1 Mn2 O15 C8 54.3(2)
O15 C8 O17 Mn4 -2.9(5)
C9 C8 O17 Mn4 176.9(2)
O18 Mn4 O17 C8 -36.1(2)
O4 Mn4 O17 C8 137.3(2)
O20 Mn4 O17 C8 47.1(2)
O9 Mn4 O17 C8 -134.9(2)
O19 Mn4 O17 C8 -60.0(4)
Mn2 Mn4 O17 C8 4.6(2)
Mn1 Mn4 O17 C8 -39.0(2)
O16 C15 O9 Mn4 68.4(6)
C16 C15 O9 Mn4 -109.3(4)
O18 Mn4 O9 C15 -17.7(4)
O4 Mn4 O9 C15 168.7(4)
O17 Mn4 O9 C15 69.8(4)
O19 Mn4 O9 C15 -92.1(4)
Mn2 Mn4 O9 C15 -0.1(5)
Mn1 Mn4 O9 C15 -55.5(4)
O11 C22 O12 Mn1 4.0(5)
C23 C22 O12 Mn1 -175.80(18)
O19 Mn1 O12 C22 -9.6(3)
O7 Mn1 O12 C22 169.9(3)
O10 Mn1 O12 C22 -102.0(3)
O1 Mn1 O12 C22 83.0(3)
Mn2 Mn1 O12 C22 102.8(2)
Mn4 Mn1 O12 C22 2.6(4)
O12 C22 O11 Mn3 -13.4(5)
C23 C22 O11 Mn3 166.4(2)
O19 Mn3 O11 C22 26.2(3)
O2 Mn3 O11 C22 -70.3(3)
N1 Mn3 O11 C22 -160.1(3)
N2 Mn3 O11 C22 119.7(3)
O6 Mn3 O11 C22 164.1(3)
O14 C29 O13 Mn2 -10.3(5)
C30 C29 O13 Mn2 170.31(18)
O20 Mn2 O13 C29 -2.6(3)
O8 Mn2 O13 C29 -176.5(3)
O15 Mn2 O13 C29 90.5(3)
O1 Mn2 O13 C29 -87.5(3)
Mn4 Mn2 O13 C29 2.4(4)
Mn1 Mn2 O13 C29 -105.5(2)
O13 C29 O14 Mn5 38.7(4)
C30 C29 O14 Mn5 -141.9(2)
O20 Mn5 O14 C29 -47.1(2)
O3 Mn5 O14 C29 48.0(2)
N3 Mn5 O14 C29 136.8(2)
N4 Mn5 O14 C29 -142.9(2)
O5 Mn5 O14 C29 166.8(4)
O19 Mn1 O1 P1 30.00(18)
O18 Mn1 O1 P1 115.46(18)
O12 Mn1 O1 P1 -71.30(18)
O7 Mn1 O1 P1 -156.91(18)
Mn2 Mn1 O1 P1 126.6(2)
Mn4 Mn1 O1 P1 78.56(16)
O19 Mn1 O1 Mn2 -96.58(10)
O18 Mn1 O1 Mn2 -11.12(9)
O12 Mn1 O1 Mn2 162.12(9)
O7 Mn1 O1 Mn2 76.51(9)
Mn4 Mn1 O1 Mn2 -48.02(5)
O18 Mn2 O1 P1 -116.52(18)
O20 Mn2 O1 P1 -32.04(17)
O13 Mn2 O1 P1 68.87(18)
O8 Mn2 O1 P1 155.29(18)
Mn4 Mn2 O1 P1 -75.16(16)
Mn1 Mn2 O1 P1 -127.86(19)
O18 Mn2 O1 Mn1 11.35(9)
O20 Mn2 O1 Mn1 95.83(9)
O13 Mn2 O1 Mn1 -163.27(10)
O8 Mn2 O1 Mn1 -76.85(10)
Mn4 Mn2 O1 Mn1 52.71(6)
O19 Mn3 O2 P1 -3.5(3)
N1 Mn3 O2 P1 176.6(3)
N2 Mn3 O2 P1 134.2(4)
O6 Mn3 O2 P1 -99.8(2)
O11 Mn3 O2 P1 92.6(2)
O20 Mn5 O3 P1 -27.8(2)
N3 Mn5 O3 P1 155.7(2)
N4 Mn5 O3 P1 -175.5(4)
O5 Mn5 O3 P1 69.4(2)
O14 Mn5 O3 P1 -121.9(2)
O20 Mn4 O4 P2 -63.3(2)
O9 Mn4 O4 P2 125.5(2)
O17 Mn4 O4 P2 -147.99(18)
O19 Mn4 O4 P2 37.6(2)
Mn2 Mn4 O4 P2 -65.0(2)
Mn1 Mn4 O4 P2 27.7(3)
O19 Mn3 O6 P2 -46.7(2)
O2 Mn3 O6 P2 51.4(2)
N1 Mn3 O6 P2 139.4(2)
N2 Mn3 O6 P2 -140.8(2)
O11 Mn3 O6 P2 175.2(3)
O20 Mn5 O5 P2 -8.5(2)
O3 Mn5 O5 P2 -105.08(19)
N3 Mn5 O5 P2 167.3(2)
N4 Mn5 O5 P2 87.2(2)
O14 Mn5 O5 P2 137.5(4)
O20 Mn2 O18 Mn4 9.55(11)
O8 Mn2 O18 Mn4 -175.90(12)
O15 Mn2 O18 Mn4 -82.71(12)
O1 Mn2 O18 Mn4 94.84(11)
Mn1 Mn2 O18 Mn4 108.59(15)
O20 Mn2 O18 Mn1 -99.04(12)
O8 Mn2 O18 Mn1 75.51(12)
O15 Mn2 O18 Mn1 168.70(12)
O1 Mn2 O18 Mn1 -13.75(11)
Mn4 Mn2 O18 Mn1 -108.59(15)
O20 Mn4 O18 Mn2 -9.41(11)
O9 Mn4 O18 Mn2 161.87(12)
O17 Mn4 O18 Mn2 75.41(11)
O19 Mn4 O18 Mn2 -112.32(12)
Mn1 Mn4 O18 Mn2 -108.36(16)
O20 Mn4 O18 Mn1 98.95(13)
O9 Mn4 O18 Mn1 -89.76(13)
O17 Mn4 O18 Mn1 -176.23(12)
O19 Mn4 O18 Mn1 -3.95(10)
Mn2 Mn4 O18 Mn1 108.36(16)
O19 Mn1 O18 Mn2 106.89(13)
O7 Mn1 O18 Mn2 -73.11(12)
O10 Mn1 O18 Mn2 -160.94(11)
O1 Mn1 O18 Mn2 14.11(11)
Mn4 Mn1 O18 Mn2 102.14(15)
O19 Mn1 O18 Mn4 4.75(13)
O7 Mn1 O18 Mn4 -175.25(13)
O10 Mn1 O18 Mn4 96.92(12)
O1 Mn1 O18 Mn4 -88.03(12)
Mn2 Mn1 O18 Mn4 -102.14(16)
O3 Mn5 O20 Mn2 -51.14(17)
N4 Mn5 O20 Mn2 121.60(17)
O5 Mn5 O20 Mn2 -151.90(16)
O14 Mn5 O20 Mn2 35.21(17)
O3 Mn5 O20 Mn4 105.3(2)
N4 Mn5 O20 Mn4 -81.9(2)
O5 Mn5 O20 Mn4 4.6(2)
O14 Mn5 O20 Mn4 -168.3(2)
O18 Mn2 O20 Mn5 155.08(17)
O13 Mn2 O20 Mn5 -19.94(18)
O15 Mn2 O20 Mn5 -113.83(17)
O1 Mn2 O20 Mn5 70.75(16)
Mn4 Mn2 O20 Mn5 164.3(2)
Mn1 Mn2 O20 Mn5 117.98(15)
O18 Mn2 O20 Mn4 -9.24(11)
O13 Mn2 O20 Mn4 175.74(11)
O15 Mn2 O20 Mn4 81.85(12)
O1 Mn2 O20 Mn4 -93.57(10)
Mn1 Mn2 O20 Mn4 -46.34(8)
O18 Mn4 O20 Mn5 -151.7(2)
O4 Mn4 O20 Mn5 20.9(2)
O17 Mn4 O20 Mn5 119.6(2)
O19 Mn4 O20 Mn5 -78.6(2)
Mn2 Mn4 O20 Mn5 -161.0(3)
Mn1 Mn4 O20 Mn5 -114.8(2)
O18 Mn4 O20 Mn2 9.25(11)
O4 Mn4 O20 Mn2 -178.17(11)
O17 Mn4 O20 Mn2 -79.44(11)
O19 Mn4 O20 Mn2 82.39(11)
Mn1 Mn4 O20 Mn2 46.19(8)
O2 Mn3 O19 Mn1 53.67(18)
N2 Mn3 O19 Mn1 -116.21(17)
O6 Mn3 O19 Mn1 156.79(16)
O11 Mn3 O19 Mn1 -33.19(18)
O2 Mn3 O19 Mn4 -76.42(17)
N2 Mn3 O19 Mn4 113.70(16)
O6 Mn3 O19 Mn4 26.70(17)
O11 Mn3 O19 Mn4 -163.28(15)
O12 Mn1 O19 Mn3 29.15(19)
O10 Mn1 O19 Mn3 118.61(17)
O1 Mn1 O19 Mn3 -61.92(17)
Mn2 Mn1 O19 Mn3 -111.22(15)
Mn4 Mn1 O19 Mn3 -142.7(2)
O18 Mn1 O19 Mn4 -3.76(10)
O12 Mn1 O19 Mn4 171.88(10)
O10 Mn1 O19 Mn4 -98.66(10)
O1 Mn1 O19 Mn4 80.81(10)
Mn2 Mn1 O19 Mn4 31.51(8)
O18 Mn4 O19 Mn3 145.36(18)
O4 Mn4 O19 Mn3 -27.25(18)
O20 Mn4 O19 Mn3 65.59(17)
O9 Mn4 O19 Mn3 -115.23(17)
O17 Mn4 O19 Mn3 170.1(2)
Mn2 Mn4 O19 Mn3 107.54(15)
Mn1 Mn4 O19 Mn3 141.4(2)
O18 Mn4 O19 Mn1 3.95(10)
O4 Mn4 O19 Mn1 -168.66(11)
O20 Mn4 O19 Mn1 -75.82(12)
O9 Mn4 O19 Mn1 103.36(12)
O17 Mn4 O19 Mn1 28.7(3)
Mn2 Mn4 O19 Mn1 -33.87(9)
O19 Mn1 O10 C86 -174.3(4)
O18 Mn1 O10 C86 99.8(4)
O12 Mn1 O10 C86 -73.1(4)
O7 Mn1 O10 C86 12.6(4)
Mn2 Mn1 O10 C86 85.1(4)
Mn4 Mn1 O10 C86 136.6(3)
Mn1 O1 P1 O2 1.5(2)
Mn2 O1 P1 O2 108.41(18)
Mn1 O1 P1 O3 -125.98(17)
Mn2 O1 P1 O3 -19.1(2)
Mn1 O1 P1 C36 119.58(14)
Mn2 O1 P1 C36 -133.55(14)
Mn3 O2 P1 O1 -18.9(3)
Mn3 O2 P1 O3 110.3(2)
Mn3 O2 P1 C36 -136.1(2)
Mn5 O3 P1 O1 58.7(2)
Mn5 O3 P1 O2 -71.5(2)
Mn5 O3 P1 C36 173.47(15)
N5 C36 P1 O1 179.9(2)
N5 C36 P1 O2 -56.9(3)
N5 C36 P1 O3 60.0(3)
Mn3 O6 P2 O5 -62.9(2)
Mn3 O6 P2 O4 63.8(2)
Mn3 O6 P2 C49 177.66(14)
Mn5 O5 P2 O6 106.51(19)
Mn5 O5 P2 O4 -21.2(2)
Mn5 O5 P2 C49 -135.44(14)
Mn4 O4 P2 O6 -57.9(2)
Mn4 O4 P2 O5 68.9(2)
Mn4 O4 P2 C49 -173.61(14)
N6 C49 P2 O6 -174.4(2)
N6 C49 P2 O5 64.6(3)
N6 C49 P2 O4 -54.3(3)
